data_1574169
loop_
_publ_author_name
'Szych, Lilian S.'
'Bresien, Jonas'
'Fischer, Lukas'
'Ernst, Moritz J.'
'Goicoechea, Jose M.'

_publ_section_title
;
 Reactivity of an arsanyl-phosphagallene: decarbonylation of CO2 and COS
 to form phosphaketenes
;
_journal_issue 17
_journal_name_full 'Chemical Science'
_journal_page_first 7397
_journal_page_last 7410
_journal_paper_doi 10.1039/D5SC00295H
_journal_volume 16
_journal_year 2025
_chemical_formula_moiety 'C49 H71 As Ga N4 O P S, 2(C7 H8)'
_chemical_formula_sum 'C63 H87 As Ga N4 O P S'
_chemical_formula_weight 1124.03
_chemical_name_systematic
;
 [{N(2,6-iPr-C6H3)}2(CMe)2CH]GaP[As{N(2,6-iPr-C6H3)}2(CH2)2]
;
_space_group_crystal_system orthorhombic
_space_group_IT_number 33
_space_group_name_Hall 'P 2c -2n'
_space_group_name_H-M_alt 'P n a 21'
_atom_sites_solution_hydrogens geom
_audit_creation_method SHELXL-2019/3
_audit_update_record
;
2024-12-12 deposited with the CCDC.	2025-03-17 downloaded from the CCDC.
;
_cell_angle_alpha 90
_cell_angle_beta 90
_cell_angle_gamma 90
_cell_formula_units_Z 8
_cell_length_a 26.5128(16)
_cell_length_b 13.4752(7)
_cell_length_c 33.7623(19)
_cell_measurement_reflns_used 9835
_cell_measurement_temperature 175(2)
_cell_measurement_theta_max 28.25
_cell_measurement_theta_min 2.47
_cell_volume 12062.1(12)
_computing_cell_refinement 'Bruker SAINT'
_computing_data_collection 'Bruker APEX2'
_computing_data_reduction 'Bruker SAINT'
_computing_molecular_graphics 'Bruker SHELXTL'
_computing_publication_material 'Bruker SHELXTL'
_computing_structure_refinement 'SHELXL-2014 (Sheldrick 2014)'
_computing_structure_solution 'SHELXS-97 (Sheldrick 2008)'
_diffrn_ambient_temperature 175(2)
_diffrn_measured_fraction_theta_full 0.999
_diffrn_measured_fraction_theta_max 0.999
_diffrn_measurement_device_type 'Bruker APEX-II CCD'
_diffrn_measurement_method '\f and \w scans'
_diffrn_radiation_type MoK\a
_diffrn_radiation_wavelength 0.71073
_diffrn_reflns_av_R_equivalents 0.0503
_diffrn_reflns_av_unetI/netI 0.0170
_diffrn_reflns_Laue_measured_fraction_full 0.999
_diffrn_reflns_Laue_measured_fraction_max 0.999
_diffrn_reflns_limit_h_max 35
_diffrn_reflns_limit_h_min -35
_diffrn_reflns_limit_k_max 17
_diffrn_reflns_limit_k_min -17
_diffrn_reflns_limit_l_max 45
_diffrn_reflns_limit_l_min -45
_diffrn_reflns_number 626527
_diffrn_reflns_point_group_measured_fraction_full 0.999
_diffrn_reflns_point_group_measured_fraction_max 0.998
_diffrn_reflns_theta_full 25.242
_diffrn_reflns_theta_max 28.303
_diffrn_reflns_theta_min 2.081
_diffrn_source 'microfocus sealed tube'
_exptl_absorpt_coefficient_mu 1.104
_exptl_absorpt_correction_T_max 0.6205
_exptl_absorpt_correction_T_min 0.4618
_exptl_absorpt_correction_type multi-scan
_exptl_absorpt_process_details
;
L. Krause, R. Herbst-Irmer, G.M. Sheldrick, D. Stalke,
"Comparison of silver and molybdenum microfocus X-ray sources for 
single-crystal structure determination"
J. Appl. Cryst. (2015), 48, 3-10.
doi:10.1107/S1600576714022985
;
_exptl_crystal_colour colourless
_exptl_crystal_density_diffrn 1.238
_exptl_crystal_description block
_exptl_crystal_F_000 4768
_exptl_crystal_size_max 0.400
_exptl_crystal_size_mid 0.250
_exptl_crystal_size_min 0.250
_refine_diff_density_max 0.501
_refine_diff_density_min -0.722
_refine_diff_density_rms 0.082
_refine_ls_abs_structure_details
;
 Refined as an inversion twin.
;
_refine_ls_abs_structure_Flack 0.437(5)
_refine_ls_extinction_method none
_refine_ls_goodness_of_fit_ref 1.067
_refine_ls_hydrogen_treatment constr
_refine_ls_matrix_type full
_refine_ls_number_parameters 1329
_refine_ls_number_reflns 29951
_refine_ls_number_restraints 173
_refine_ls_restrained_S_all 1.068
_refine_ls_R_factor_all 0.0305
_refine_ls_R_factor_gt 0.0263
_refine_ls_shift/su_max 0.001
_refine_ls_shift/su_mean 0.000
_refine_ls_structure_factor_coef Fsqd
_refine_ls_weighting_details 'w=1/[\s^2^(Fo^2^)+(0.0404P)^2^+4.0502P] where P=(Fo^2^+2Fc^2^)/3'
_refine_ls_weighting_scheme calc
_refine_ls_wR_factor_gt 0.0691
_refine_ls_wR_factor_ref 0.0726
_reflns_Friedel_coverage 0.967
_reflns_Friedel_fraction_full 0.999
_reflns_Friedel_fraction_max 0.998
_reflns_number_gt 28248
_reflns_number_total 29951
_reflns_threshold_expression 'I > 2\s(I)'
_cod_data_source_file d5sc00295h3.cif
_cod_data_source_block LS091
_cod_depositor_comments 'Adding full bibliography for 1574160--1574169.cif.'
_cod_database_code 1574169
_shelx_shelxl_version_number 2019/3
_shelx_space_group_comment
;
The symmetry employed for this shelxl refinement is uniquely defined
by the following loop, which should always be used as a source of
symmetry information in preference to the above space-group names.
They are only intended as comments.
;
_shelx_estimated_absorpt_t_min 0.666
_shelx_estimated_absorpt_t_max 0.770

loop_
_space_group_symop_operation_xyz
'x, y, z'
'-x, -y, z+1/2'
'x+1/2, -y+1/2, z'
'-x+1/2, y+1/2, z+1/2'

loop_
_atom_site_label
_atom_site_type_symbol
_atom_site_fract_x
_atom_site_fract_y
_atom_site_fract_z
_atom_site_U_iso_or_equiv
_atom_site_adp_type
_atom_site_occupancy
_atom_site_site_symmetry_order
_atom_site_calc_flag
_atom_site_refinement_flags_posn
_atom_site_refinement_flags_adp
_atom_site_refinement_flags_occupancy
_atom_site_disorder_assembly
_atom_site_disorder_group
Ga1 Ga -0.05987(2) 0.70762(2) 0.10559(2) 0.01959(6) Uani 1 1 d . . . . .
As1 As 0.01600(2) 0.65057(2) 0.02469(2) 0.02067(6) Uani 1 1 d . . . . .
S1 S -0.06794(3) 0.67734(6) 0.04109(2) 0.02510(13) Uani 1 1 d . . . . .
P1 P 0.02742(3) 0.70196(6) 0.12286(2) 0.02950(16) Uani 1 1 d . . . . .
C1 C 0.02035(11) 0.7566(3) 0.16597(11) 0.0348(7) Uani 1 1 d . . . . .
O1 O 0.02015(11) 0.7973(3) 0.19640(9) 0.0553(8) Uani 1 1 d . . . . .
N1 N 0.02778(9) 0.72686(18) -0.01916(7) 0.0242(5) Uani 1 1 d . . . . .
N2 N 0.01035(10) 0.54556(17) -0.00992(7) 0.0262(5) Uani 1 1 d . . . . .
N3 N -0.09130(9) 0.83074(17) 0.12461(7) 0.0224(4) Uani 1 1 d . . . . .
N4 N -0.09601(9) 0.61682(17) 0.14098(7) 0.0227(4) Uani 1 1 d . . . . .
C2 C 0.01591(17) 0.6780(3) -0.05630(10) 0.0432(9) Uani 1 1 d . . . . .
H2A H 0.038768 0.701863 -0.077435 0.052 Uiso 1 1 calc R U . . .
H2B H -0.019228 0.693108 -0.064170 0.052 Uiso 1 1 calc R U . . .
C3 C 0.02220(16) 0.5697(2) -0.05073(10) 0.0399(8) Uani 1 1 d . . . . .
H3A H -0.000632 0.533198 -0.068801 0.048 Uiso 1 1 calc R U . . .
H3B H 0.057344 0.550090 -0.056830 0.048 Uiso 1 1 calc R U . . .
C4 C 0.04331(11) 0.8285(2) -0.01771(9) 0.0254(5) Uani 1 1 d . . . . .
C5 C 0.00927(11) 0.9046(2) -0.02721(9) 0.0286(6) Uani 1 1 d . . . . .
C6 C 0.02625(14) 1.0026(2) -0.02681(11) 0.0387(8) Uani 1 1 d . . . . .
H6 H 0.003548 1.054645 -0.033352 0.046 Uiso 1 1 calc R U . . .
C7 C 0.07579(15) 1.0254(3) -0.01699(12) 0.0436(8) Uani 1 1 d . . . . .
H7 H 0.086899 1.092444 -0.016908 0.052 Uiso 1 1 calc R U . . .
C8 C 0.10873(14) 0.9499(3) -0.00738(12) 0.0425(8) Uani 1 1 d . . . . .
H8 H 0.142470 0.965894 -0.000353 0.051 Uiso 1 1 calc R U . . .
C9 C 0.09365(12) 0.8504(2) -0.00772(10) 0.0337(7) Uani 1 1 d . . . . .
C10 C -0.04462(12) 0.8824(2) -0.03869(9) 0.0320(6) Uani 1 1 d . . . . .
H10 H -0.051398 0.811393 -0.031880 0.038 Uiso 1 1 calc R U . . .
C11 C -0.08222(15) 0.9457(3) -0.01563(12) 0.0491(9) Uani 1 1 d . . . . .
H11A H -0.116609 0.929037 -0.023951 0.074 Uiso 1 1 calc R U . . .
H11B H -0.078496 0.932675 0.012776 0.074 Uiso 1 1 calc R U . . .
H11C H -0.075719 1.016062 -0.020904 0.074 Uiso 1 1 calc R U . . .
C12 C -0.05268(15) 0.8941(3) -0.08319(11) 0.0441(8) Uani 1 1 d . . . . .
H12A H -0.087903 0.879212 -0.089707 0.066 Uiso 1 1 calc R U . . .
H12B H -0.044835 0.962354 -0.091039 0.066 Uiso 1 1 calc R U . . .
H12C H -0.030483 0.848112 -0.097420 0.066 Uiso 1 1 calc R U . . .
C13 C 0.13271(13) 0.7715(3) 0.00180(13) 0.0444(9) Uani 1 1 d . . . . .
H13 H 0.116587 0.705224 -0.002436 0.053 Uiso 1 1 calc R U . . .
C14 C 0.14843(18) 0.7777(4) 0.04515(16) 0.0670(14) Uani 1 1 d . . . . .
H14A H 0.173597 0.726377 0.050777 0.101 Uiso 1 1 calc R U . . .
H14B H 0.162957 0.843276 0.050464 0.101 Uiso 1 1 calc R U . . .
H14C H 0.118848 0.767604 0.062074 0.101 Uiso 1 1 calc R U . . .
C15 C 0.17848(18) 0.7778(4) -0.02549(18) 0.0673(13) Uani 1 1 d . . . . .
H15A H 0.202693 0.725831 -0.018401 0.101 Uiso 1 1 calc R U . . .
H15B H 0.167692 0.768739 -0.053013 0.101 Uiso 1 1 calc R U . . .
H15C H 0.194450 0.843014 -0.022576 0.101 Uiso 1 1 calc R U . . .
C16 C 0.01665(11) 0.4448(2) 0.00287(9) 0.0266(6) Uani 1 1 d . . . . .
C17 C -0.02472(13) 0.3801(2) -0.00080(10) 0.0329(6) Uani 1 1 d . . . . .
C18 C -0.01876(16) 0.2816(2) 0.01157(12) 0.0425(8) Uani 1 1 d . . . . .
H18 H -0.046301 0.236752 0.009512 0.051 Uiso 1 1 calc R U . . .
C19 C 0.02659(15) 0.2488(2) 0.02669(13) 0.0441(9) Uani 1 1 d . . . . .
H19 H 0.029851 0.181904 0.035167 0.053 Uiso 1 1 calc R U . . .
C20 C 0.06709(15) 0.3119(2) 0.02963(10) 0.0397(8) Uani 1 1 d . . . . .
H20 H 0.098031 0.287974 0.040129 0.048 Uiso 1 1 calc R U . . .
C21 C 0.06352(12) 0.4113(2) 0.01736(9) 0.0303(6) Uani 1 1 d . . . . .
C22 C -0.07510(14) 0.4132(3) -0.01771(12) 0.0406(8) Uani 1 1 d . . . . .
H22 H -0.072303 0.485625 -0.023857 0.049 Uiso 1 1 calc R U . . .
C23 C -0.11763(16) 0.4009(3) 0.01204(16) 0.0592(11) Uani 1 1 d . . . . .
H23A H -0.149418 0.422908 0.000125 0.089 Uiso 1 1 calc R U . . .
H23B H -0.120431 0.330831 0.019569 0.089 Uiso 1 1 calc R U . . .
H23C H -0.110481 0.440838 0.035631 0.089 Uiso 1 1 calc R U . . .
C24 C -0.0865(2) 0.3596(5) -0.05641(16) 0.0717(14) Uani 1 1 d . . . . .
H24A H -0.058456 0.369071 -0.074898 0.108 Uiso 1 1 calc R U . . .
H24B H -0.091045 0.288636 -0.051208 0.108 Uiso 1 1 calc R U . . .
H24C H -0.117502 0.386715 -0.068024 0.108 Uiso 1 1 calc R U . . .
C25 C 0.11002(12) 0.4765(2) 0.01956(10) 0.0336(7) Uani 1 1 d . . . . .
H25 H 0.102288 0.539860 0.005361 0.040 Uiso 1 1 calc R U . . .
C26 C 0.12401(14) 0.5027(3) 0.06217(11) 0.0419(8) Uani 1 1 d . . . . .
H26A H 0.154156 0.544783 0.062223 0.063 Uiso 1 1 calc R U . . .
H26B H 0.095987 0.538419 0.074622 0.063 Uiso 1 1 calc R U . . .
H26C H 0.130867 0.441681 0.077021 0.063 Uiso 1 1 calc R U . . .
C27 C 0.15538(15) 0.4281(3) -0.00117(12) 0.0498(9) Uani 1 1 d . . . . .
H27A H 0.184714 0.472051 0.000793 0.075 Uiso 1 1 calc R U . . .
H27B H 0.163063 0.364555 0.011607 0.075 Uiso 1 1 calc R U . . .
H27C H 0.147275 0.416746 -0.029126 0.075 Uiso 1 1 calc R U . . .
C28 C -0.10221(11) 0.8345(2) 0.16328(9) 0.0242(6) Uani 1 1 d . . . . .
C29 C -0.10206(11) 0.7512(2) 0.18834(9) 0.0254(6) Uani 1 1 d . . . . .
H29 H -0.099990 0.764561 0.215921 0.030 Uiso 1 1 calc R U . . .
C30 C -0.10460(10) 0.6507(2) 0.17758(9) 0.0241(6) Uani 1 1 d . . . . .
C31 C -0.11756(14) 0.9314(2) 0.18204(11) 0.0384(7) Uani 1 1 d . . . . .
H31A H -0.124145 0.920956 0.210296 0.058 Uiso 1 1 calc R U . . .
H31B H -0.090340 0.979906 0.178856 0.058 Uiso 1 1 calc R U . . .
H31C H -0.148184 0.956211 0.169157 0.058 Uiso 1 1 calc R U . . .
C32 C -0.11977(14) 0.5799(2) 0.21009(9) 0.0345(7) Uani 1 1 d . . . . .
H32A H -0.124530 0.616807 0.234821 0.052 Uiso 1 1 calc R U . . .
H32B H -0.151382 0.546878 0.202834 0.052 Uiso 1 1 calc R U . . .
H32C H -0.093262 0.530054 0.213726 0.052 Uiso 1 1 calc R U . . .
C33 C -0.09836(11) 0.9212(2) 0.10166(9) 0.0247(5) Uani 1 1 d . . . . .
C34 C -0.14453(11) 0.9376(2) 0.08226(9) 0.0281(6) Uani 1 1 d . . . . .
C35 C -0.15199(13) 1.0287(2) 0.06360(10) 0.0352(7) Uani 1 1 d . . . . .
H35 H -0.183161 1.041032 0.050619 0.042 Uiso 1 1 calc R U . . .
C36 C -0.11536(14) 1.1015(2) 0.06344(11) 0.0388(7) Uani 1 1 d . . . . .
H36 H -0.121557 1.163570 0.051002 0.047 Uiso 1 1 calc R U . . .
C37 C -0.06991(13) 1.0833(2) 0.08144(10) 0.0354(7) Uani 1 1 d . . . . .
H37 H -0.044375 1.132720 0.080663 0.043 Uiso 1 1 calc R U . . .
C38 C -0.06029(11) 0.9936(2) 0.10093(10) 0.0284(6) Uani 1 1 d . . . . .
C39 C -0.18675(12) 0.8619(3) 0.08021(11) 0.0375(7) Uani 1 1 d . . . . .
H39 H -0.176187 0.802054 0.095631 0.045 Uiso 1 1 calc R U . . .
C40 C -0.19591(17) 0.8301(3) 0.03719(14) 0.0527(10) Uani 1 1 d . . . . .
H40A H -0.223269 0.781248 0.036317 0.079 Uiso 1 1 calc R U . . .
H40B H -0.205254 0.888217 0.021354 0.079 Uiso 1 1 calc R U . . .
H40C H -0.165061 0.800521 0.026404 0.079 Uiso 1 1 calc R U . . .
C41 C -0.23557(15) 0.9022(4) 0.09851(15) 0.0601(12) Uani 1 1 d . . . . .
H41A H -0.262028 0.851585 0.096712 0.090 Uiso 1 1 calc R U . . .
H41B H -0.229667 0.918853 0.126380 0.090 Uiso 1 1 calc R U . . .
H41C H -0.246204 0.961775 0.084134 0.090 Uiso 1 1 calc R U . . .
C42 C -0.00887(12) 0.9782(2) 0.11965(10) 0.0343(7) Uani 1 1 d . . . . .
H42 H -0.010702 0.916575 0.136093 0.041 Uiso 1 1 calc R U . . .
C43 C 0.03125(14) 0.9618(3) 0.08821(13) 0.0494(9) Uani 1 1 d . . . . .
H43A H 0.064069 0.952066 0.100991 0.074 Uiso 1 1 calc R U . . .
H43B H 0.022745 0.902868 0.072563 0.074 Uiso 1 1 calc R U . . .
H43C H 0.032834 1.019873 0.070779 0.074 Uiso 1 1 calc R U . . .
C44 C 0.00580(18) 1.0638(3) 0.14717(16) 0.0578(11) Uani 1 1 d . . . . .
H44A H 0.039142 1.050856 0.158582 0.087 Uiso 1 1 calc R U . . .
H44B H 0.006755 1.125866 0.132056 0.087 Uiso 1 1 calc R U . . .
H44C H -0.019119 1.069495 0.168494 0.087 Uiso 1 1 calc R U . . .
C45 C -0.11176(11) 0.5156(2) 0.13251(9) 0.0266(6) Uani 1 1 d . . . . .
C46 C -0.16216(12) 0.4990(2) 0.12142(10) 0.0334(6) Uani 1 1 d . . . . .
C47 C -0.17812(15) 0.4015(3) 0.11653(12) 0.0435(8) Uani 1 1 d . . . . .
H47 H -0.212301 0.389162 0.109686 0.052 Uiso 1 1 calc R U . . .
C48 C -0.14610(15) 0.3229(3) 0.12129(12) 0.0448(8) Uani 1 1 d . . . . .
H48 H -0.158012 0.257004 0.117800 0.054 Uiso 1 1 calc R U . . .
C49 C -0.09618(15) 0.3400(2) 0.13122(11) 0.0396(8) Uani 1 1 d . . . . .
H49 H -0.073754 0.285368 0.133696 0.047 Uiso 1 1 calc R U . . .
C50 C -0.07812(12) 0.4363(2) 0.13767(9) 0.0299(6) Uani 1 1 d . . . . .
C51 C -0.19950(13) 0.5825(3) 0.11425(13) 0.0423(8) Uani 1 1 d . . . . .
H51 H -0.183173 0.646332 0.122191 0.051 Uiso 1 1 calc R U . . .
C52 C -0.21186(17) 0.5880(3) 0.07004(14) 0.0562(11) Uani 1 1 d . . . . .
H52A H -0.235975 0.641847 0.065351 0.084 Uiso 1 1 calc R U . . .
H52B H -0.180888 0.600748 0.055034 0.084 Uiso 1 1 calc R U . . .
H52C H -0.226634 0.524932 0.061410 0.084 Uiso 1 1 calc R U . . .
C53 C -0.24811(16) 0.5707(4) 0.13816(16) 0.0607(11) Uani 1 1 d . . . . .
H53A H -0.270779 0.626324 0.132432 0.091 Uiso 1 1 calc R U . . .
H53B H -0.264631 0.508244 0.130887 0.091 Uiso 1 1 calc R U . . .
H53C H -0.240085 0.569991 0.166495 0.091 Uiso 1 1 calc R U . . .
C54 C -0.02358(12) 0.4501(2) 0.14960(10) 0.0311(6) Uani 1 1 d . . . . .
H54 H -0.019222 0.520109 0.158755 0.037 Uiso 1 1 calc R U . . .
C55 C 0.01051(15) 0.4343(3) 0.11381(13) 0.0491(9) Uani 1 1 d . . . . .
H55A H 0.045793 0.443263 0.121697 0.074 Uiso 1 1 calc R U . . .
H55B H 0.005760 0.366896 0.103546 0.074 Uiso 1 1 calc R U . . .
H55C H 0.001914 0.482529 0.093169 0.074 Uiso 1 1 calc R U . . .
C56 C -0.00718(16) 0.3816(3) 0.18319(12) 0.0456(9) Uani 1 1 d . . . . .
H56A H 0.028332 0.393997 0.189538 0.068 Uiso 1 1 calc R U . . .
H56B H -0.027962 0.394501 0.206642 0.068 Uiso 1 1 calc R U . . .
H56C H -0.011388 0.312341 0.174987 0.068 Uiso 1 1 calc R U . . .
Ga2 Ga 0.19668(2) 0.71888(2) 0.27782(2) 0.01914(6) Uani 1 1 d . . . . .
As2 As 0.27292(2) 0.65905(2) 0.35771(2) 0.02056(6) Uani 1 1 d . . . . .
S2 S 0.18887(3) 0.68807(6) 0.34235(2) 0.02486(13) Uani 1 1 d . . . . .
P101 P 0.28420(3) 0.72471(6) 0.26118(2) 0.02965(16) Uani 1 1 d . . . . .
C101 C 0.27369(12) 0.7205(3) 0.21346(11) 0.0382(8) Uani 1 1 d . . . . .
O101 O 0.27051(12) 0.7123(4) 0.17943(9) 0.0766(12) Uani 1 1 d . . . . .
N101 N 0.26838(10) 0.55422(17) 0.39255(7) 0.0271(5) Uani 1 1 d . . . . .
N102 N 0.28537(9) 0.73605(18) 0.40123(7) 0.0232(4) Uani 1 1 d . . . . .
N103 N 0.16128(9) 0.62571(17) 0.24330(7) 0.0225(4) Uani 1 1 d . . . . .
N104 N 0.16334(9) 0.84009(16) 0.25831(7) 0.0208(4) Uani 1 1 d . . . . .
C102 C 0.28017(16) 0.5797(2) 0.43311(10) 0.0390(8) Uani 1 1 d . . . . .
H10A H 0.315081 0.558916 0.439410 0.047 Uiso 1 1 calc R U . . .
H10B H 0.256949 0.544476 0.451276 0.047 Uiso 1 1 calc R U . . .
C103 C 0.27506(19) 0.6874(3) 0.43854(10) 0.0495(10) Uani 1 1 d . . . . .
H10C H 0.240457 0.703525 0.447480 0.059 Uiso 1 1 calc R U . . .
H10D H 0.299096 0.710671 0.458959 0.059 Uiso 1 1 calc R U . . .
C104 C 0.27493(12) 0.4536(2) 0.37994(9) 0.0286(6) Uani 1 1 d . . . . .
C105 C 0.23414(13) 0.3882(2) 0.38383(10) 0.0343(7) Uani 1 1 d . . . . .
C106 C 0.24036(16) 0.2901(2) 0.37097(12) 0.0441(9) Uani 1 1 d . . . . .
H106 H 0.213158 0.244725 0.373598 0.053 Uiso 1 1 calc R U . . .
C107 C 0.28511(17) 0.2582(2) 0.35458(13) 0.0464(9) Uani 1 1 d . . . . .
H107 H 0.288293 0.191924 0.345278 0.056 Uiso 1 1 calc R U . . .
C108 C 0.32515(15) 0.3227(2) 0.35175(11) 0.0411(8) Uani 1 1 d . . . . .
H108 H 0.356033 0.299892 0.340777 0.049 Uiso 1 1 calc R U . . .
C109 C 0.32158(13) 0.4210(2) 0.36460(9) 0.0321(7) Uani 1 1 d . . . . .
C110 C 0.18435(14) 0.4194(3) 0.40229(12) 0.0426(8) Uani 1 1 d . . . . .
H110 H 0.186431 0.492303 0.407482 0.051 Uiso 1 1 calc R U . . .
C111 C 0.14019(17) 0.4027(4) 0.37442(17) 0.0674(13) Uani 1 1 d . . . . .
H11D H 0.146827 0.436096 0.349154 0.101 Uiso 1 1 calc R U . . .
H11E H 0.135829 0.331445 0.369832 0.101 Uiso 1 1 calc R U . . .
H11F H 0.109422 0.429971 0.386275 0.101 Uiso 1 1 calc R U . . .
C112 C 0.1755(2) 0.3689(5) 0.44171(16) 0.0748(15) Uani 1 1 d . . . . .
H11G H 0.204521 0.380760 0.459104 0.112 Uiso 1 1 calc R U . . .
H11H H 0.145009 0.395935 0.454002 0.112 Uiso 1 1 calc R U . . .
H11I H 0.171415 0.297409 0.437558 0.112 Uiso 1 1 calc R U . . .
C113 C 0.36816(12) 0.4868(3) 0.36246(10) 0.0367(7) Uani 1 1 d . . . . .
H113 H 0.360689 0.548962 0.377555 0.044 Uiso 1 1 calc R U . . .
C114 C 0.38120(14) 0.5167(3) 0.31988(12) 0.0456(8) Uani 1 1 d . . . . .
H11J H 0.411320 0.558820 0.319959 0.068 Uiso 1 1 calc R U . . .
H11K H 0.387739 0.456942 0.304132 0.068 Uiso 1 1 calc R U . . .
H11L H 0.352877 0.553326 0.308309 0.068 Uiso 1 1 calc R U . . .
C115 C 0.41386(16) 0.4379(4) 0.38165(13) 0.0562(11) Uani 1 1 d . . . . .
H11M H 0.442990 0.482406 0.379690 0.084 Uiso 1 1 calc R U . . .
H11N H 0.406597 0.424438 0.409602 0.084 Uiso 1 1 calc R U . . .
H11O H 0.421376 0.375451 0.368011 0.084 Uiso 1 1 calc R U . . .
C116 C 0.30030(11) 0.8376(2) 0.39926(8) 0.0248(5) Uani 1 1 d . . . . .
C117 C 0.26586(12) 0.9132(2) 0.40958(9) 0.0279(6) Uani 1 1 d . . . . .
C118 C 0.28274(15) 1.0112(2) 0.40946(10) 0.0380(7) Uani 1 1 d . . . . .
H118 H 0.260162 1.062832 0.416765 0.046 Uiso 1 1 calc R U . . .
C119 C 0.33174(16) 1.0349(3) 0.39890(12) 0.0448(9) Uani 1 1 d . . . . .
H119 H 0.342485 1.102122 0.398945 0.054 Uiso 1 1 calc R U . . .
C120 C 0.36484(14) 0.9609(3) 0.38833(11) 0.0403(8) Uani 1 1 d . . . . .
H120 H 0.398300 0.977774 0.380861 0.048 Uiso 1 1 calc R U . . .
C121 C 0.35008(12) 0.8612(2) 0.38839(10) 0.0305(6) Uani 1 1 d . . . . .
C122 C 0.21210(12) 0.8895(2) 0.42111(9) 0.0331(7) Uani 1 1 d . . . . .
H122 H 0.205679 0.818314 0.414420 0.040 Uiso 1 1 calc R U . . .
C123 C 0.20455(15) 0.9019(3) 0.46585(11) 0.0450(8) Uani 1 1 d . . . . .
H12D H 0.169524 0.886257 0.472713 0.068 Uiso 1 1 calc R U . . .
H12E H 0.227259 0.856855 0.480025 0.068 Uiso 1 1 calc R U . . .
H12F H 0.212025 0.970570 0.473411 0.068 Uiso 1 1 calc R U . . .
C124 C 0.17394(15) 0.9525(3) 0.39818(12) 0.0508(10) Uani 1 1 d . . . . .
H12G H 0.139678 0.934837 0.406511 0.076 Uiso 1 1 calc R U . . .
H12H H 0.180017 1.022883 0.403612 0.076 Uiso 1 1 calc R U . . .
H12I H 0.177674 0.939941 0.369737 0.076 Uiso 1 1 calc R U . . .
C125 C 0.38872(13) 0.7832(3) 0.37719(12) 0.0401(8) Uani 1 1 d . . . . .
H125 H 0.372153 0.716757 0.379450 0.048 Uiso 1 1 calc R U . . .
C126 C 0.43438(18) 0.7841(4) 0.40548(16) 0.0647(13) Uani 1 1 d . . . . .
H12J H 0.458497 0.732870 0.397354 0.097 Uiso 1 1 calc R U . . .
H12K H 0.450720 0.849272 0.404503 0.097 Uiso 1 1 calc R U . . .
H12L H 0.422935 0.770686 0.432555 0.097 Uiso 1 1 calc R U . . .
C127 C 0.40639(17) 0.7956(4) 0.33437(14) 0.0610(12) Uani 1 1 d . . . . .
H12M H 0.431274 0.744160 0.328093 0.092 Uiso 1 1 calc R U . . .
H12N H 0.377447 0.789351 0.316485 0.092 Uiso 1 1 calc R U . . .
H12O H 0.421770 0.861202 0.331077 0.092 Uiso 1 1 calc R U . . .
C130 C 0.14994(10) 0.8412(2) 0.21999(9) 0.0235(5) Uani 1 1 d . . . . .
C129 C 0.14956(11) 0.7570(2) 0.19597(9) 0.0246(6) Uani 1 1 d . . . . .
H129 H 0.148762 0.769499 0.168283 0.030 Uiso 1 1 calc R U . . .
C128 C 0.15017(11) 0.6572(2) 0.20670(9) 0.0246(6) Uani 1 1 d . . . . .
C131 C 0.13555(14) 0.5832(2) 0.17516(10) 0.0359(7) Uani 1 1 d . . . . .
H13A H 0.128685 0.618280 0.150306 0.054 Uiso 1 1 calc R U . . .
H13B H 0.163230 0.536075 0.171148 0.054 Uiso 1 1 calc R U . . .
H13C H 0.105246 0.547258 0.183539 0.054 Uiso 1 1 calc R U . . .
C132 C 0.13319(13) 0.9371(2) 0.20103(10) 0.0333(7) Uani 1 1 d . . . . .
H13D H 0.124796 0.925166 0.173167 0.050 Uiso 1 1 calc R U . . .
H13E H 0.103397 0.962505 0.214908 0.050 Uiso 1 1 calc R U . . .
H13F H 0.160492 0.985956 0.202703 0.050 Uiso 1 1 calc R U . . .
C133 C 0.14790(11) 0.5239(2) 0.25301(9) 0.0270(6) Uani 1 1 d . . . . .
C134 C 0.09911(13) 0.5053(2) 0.26752(10) 0.0347(7) Uani 1 1 d . . . . .
C135 C 0.08409(14) 0.4065(2) 0.27191(11) 0.0408(8) Uani 1 1 d . . . . .
H135 H 0.050850 0.392377 0.280791 0.049 Uiso 1 1 calc R U . . .
C136 C 0.11630(15) 0.3292(2) 0.26368(12) 0.0427(8) Uani 1 1 d . . . . .
H136 H 0.105103 0.262527 0.266242 0.051 Uiso 1 1 calc R U . . .
C137 C 0.16486(14) 0.3491(2) 0.25171(11) 0.0382(7) Uani 1 1 d . . . . .
H137 H 0.187446 0.295414 0.247470 0.046 Uiso 1 1 calc R U . . .
C138 C 0.18189(13) 0.4458(2) 0.24562(9) 0.0304(6) Uani 1 1 d . . . . .
C139 C 0.06255(13) 0.5873(3) 0.27888(14) 0.0463(9) Uani 1 1 d . . . . .
H139 H 0.079634 0.652611 0.274638 0.056 Uiso 1 1 calc R U . . .
C140 C 0.04873(18) 0.5786(4) 0.32252(15) 0.0630(12) Uani 1 1 d . . . . .
H14D H 0.025160 0.631782 0.329594 0.095 Uiso 1 1 calc R U . . .
H14E H 0.032835 0.514116 0.327371 0.095 Uiso 1 1 calc R U . . .
H14F H 0.079297 0.584442 0.338672 0.095 Uiso 1 1 calc R U . . .
C141 C 0.01478(18) 0.5848(4) 0.25359(16) 0.0643(13) Uani 1 1 d . . . . .
H14G H -0.007824 0.638548 0.261738 0.096 Uiso 1 1 calc R U . . .
H14H H 0.023796 0.593226 0.225641 0.096 Uiso 1 1 calc R U . . .
H14I H -0.002268 0.520849 0.257159 0.096 Uiso 1 1 calc R U . . .
C142 C 0.23556(13) 0.4632(2) 0.23251(10) 0.0334(7) Uani 1 1 d . . . . .
H142 H 0.239077 0.535236 0.225900 0.040 Uiso 1 1 calc R U . . .
C143 C 0.27157(16) 0.4405(4) 0.26613(14) 0.0552(11) Uani 1 1 d . . . . .
H14J H 0.306304 0.452046 0.257343 0.083 Uiso 1 1 calc R U . . .
H14K H 0.264003 0.483792 0.288693 0.083 Uiso 1 1 calc R U . . .
H14L H 0.267693 0.371015 0.274121 0.083 Uiso 1 1 calc R U . . .
C144 C 0.25017(17) 0.4035(3) 0.19562(13) 0.0508(9) Uani 1 1 d . . . . .
H14M H 0.285279 0.417900 0.188579 0.076 Uiso 1 1 calc R U . . .
H14N H 0.246510 0.332481 0.201134 0.076 Uiso 1 1 calc R U . . .
H14O H 0.228070 0.421990 0.173551 0.076 Uiso 1 1 calc R U . . .
C145 C 0.15524(10) 0.93016(19) 0.28119(9) 0.0238(5) Uani 1 1 d . . . . .
C146 C 0.10849(12) 0.9446(2) 0.30028(10) 0.0314(6) Uani 1 1 d . . . . .
C147 C 0.10020(12) 1.0343(2) 0.31972(10) 0.0323(6) Uani 1 1 d . . . . .
H147 H 0.068699 1.045190 0.332416 0.039 Uiso 1 1 calc R U . . .
C148 C 0.13610(13) 1.1073(2) 0.32108(10) 0.0331(6) Uani 1 1 d . . . . .
H148 H 0.129512 1.167808 0.334557 0.040 Uiso 1 1 calc R U . . .
C149 C 0.18193(13) 1.0921(2) 0.30270(10) 0.0329(6) Uani 1 1 d . . . . .
H149 H 0.206866 1.142623 0.303895 0.039 Uiso 1 1 calc R U . . .
C150 C 0.19259(11) 1.0041(2) 0.28233(9) 0.0264(6) Uani 1 1 d . . . . .
C151 C 0.06671(15) 0.8681(3) 0.30041(15) 0.0549(12) Uani 1 1 d . . . . .
H151 H 0.078392 0.809216 0.284889 0.066 Uiso 1 1 calc R U . . .
C152 C 0.0557(2) 0.8344(3) 0.3425(2) 0.0760(17) Uani 1 1 d . . . . .
H15D H 0.028634 0.784962 0.342152 0.114 Uiso 1 1 calc R U . . .
H15E H 0.086185 0.805042 0.353987 0.114 Uiso 1 1 calc R U . . .
H15F H 0.045250 0.891609 0.358422 0.114 Uiso 1 1 calc R U . . .
C153 C 0.01899(16) 0.9088(5) 0.28073(17) 0.0745(16) Uani 1 1 d . . . . .
H15G H -0.007424 0.857902 0.281197 0.112 Uiso 1 1 calc R U . . .
H15H H 0.007384 0.967590 0.295160 0.112 Uiso 1 1 calc R U . . .
H15I H 0.026453 0.926840 0.253232 0.112 Uiso 1 1 calc R U . . .
C154 C 0.24370(12) 0.9927(2) 0.26300(9) 0.0300(6) Uani 1 1 d . . . . .
H154 H 0.242896 0.932151 0.245909 0.036 Uiso 1 1 calc R U . . .
C155 C 0.28420(13) 0.9780(3) 0.29467(11) 0.0405(8) Uani 1 1 d . . . . .
H15J H 0.317211 0.970707 0.281937 0.061 Uiso 1 1 calc R U . . .
H15K H 0.284752 1.035653 0.312353 0.061 Uiso 1 1 calc R U . . .
H15L H 0.276616 0.918118 0.310043 0.061 Uiso 1 1 calc R U . . .
C156 C 0.25656(15) 1.0824(3) 0.23666(13) 0.0451(9) Uani 1 1 d . . . . .
H15M H 0.289836 1.072593 0.224639 0.068 Uiso 1 1 calc R U . . .
H15N H 0.231120 1.088846 0.215766 0.068 Uiso 1 1 calc R U . . .
H15O H 0.256929 1.142821 0.252805 0.068 Uiso 1 1 calc R U . . .
C1R C 0.1349(7) 0.2714(18) 0.1504(6) 0.101(6) Uani 0.437(17) 1 d D . P A 1
H1R1 H 0.108306 0.225110 0.158448 0.151 Uiso 0.437(17) 1 calc R U P A 1
H1R2 H 0.158488 0.281001 0.172458 0.151 Uiso 0.437(17) 1 calc R U P A 1
H1R3 H 0.119831 0.335239 0.143189 0.151 Uiso 0.437(17) 1 calc R U P A 1
C2R C 0.1622(4) 0.2305(8) 0.1161(4) 0.061(4) Uani 0.437(17) 1 d DG . P A 1
C3R C 0.2015(5) 0.2792(9) 0.0985(4) 0.051(5) Uani 0.437(17) 1 d DG . P A 1
H3R H 0.213396 0.340011 0.109304 0.061 Uiso 0.437(17) 1 calc R U P A 1
C4R C 0.2237(6) 0.2405(12) 0.0654(4) 0.093(7) Uani 0.437(17) 1 d DG . P A 1
H4R H 0.250980 0.274359 0.053142 0.111 Uiso 0.437(17) 1 calc R U P A 1
C5R C 0.2066(9) 0.1530(13) 0.0498(3) 0.133(16) Uani 0.437(17) 1 d DG . P A 1
H5R H 0.221976 0.126109 0.026828 0.160 Uiso 0.437(17) 1 calc R U P A 1
C6R C 0.1673(8) 0.1043(9) 0.0675(4) 0.103(10) Uani 0.437(17) 1 d DG . P A 1
H6R H 0.155387 0.043511 0.056680 0.124 Uiso 0.437(17) 1 calc R U P A 1
C7R C 0.1451(5) 0.1430(7) 0.1006(5) 0.076(5) Uani 0.437(17) 1 d DG . P A 1
H7R H 0.117800 0.109164 0.112842 0.091 Uiso 0.437(17) 1 calc R U P A 1
C1S C 0.1273(7) 0.2169(19) 0.1361(5) 0.127(7) Uani 0.563(17) 1 d D U P A 2
H1S1 H 0.103978 0.160965 0.132918 0.190 Uiso 0.563(17) 1 calc R U P A 2
H1S2 H 0.143432 0.213113 0.162135 0.190 Uiso 0.563(17) 1 calc R U P A 2
H1S3 H 0.108585 0.279355 0.133870 0.190 Uiso 0.563(17) 1 calc R U P A 2
C2S C 0.1675(4) 0.2124(8) 0.1038(3) 0.066(3) Uani 0.563(17) 1 d DG U P A 2
C3S C 0.2049(4) 0.2824(8) 0.1015(3) 0.076(5) Uani 0.563(17) 1 d DG U P A 2
H3S H 0.206334 0.334522 0.120428 0.091 Uiso 0.563(17) 1 calc R U P A 2
C4S C 0.2402(3) 0.2772(6) 0.0720(3) 0.078(4) Uani 0.563(17) 1 d DG U P A 2
H4S H 0.266113 0.325693 0.070383 0.093 Uiso 0.563(17) 1 calc R U P A 2
C5S C 0.2381(3) 0.2020(7) 0.0447(2) 0.073(3) Uani 0.563(17) 1 d DG U P A 2
H5S H 0.262614 0.198376 0.024217 0.087 Uiso 0.563(17) 1 calc R U P A 2
C6S C 0.2008(3) 0.1320(6) 0.0470(3) 0.063(4) Uani 0.563(17) 1 d DG U P A 2
H6S H 0.199327 0.079897 0.028095 0.075 Uiso 0.563(17) 1 calc R U P A 2
C7S C 0.1655(3) 0.1372(6) 0.0766(3) 0.062(4) Uani 0.563(17) 1 d DG U P A 2
H7S H 0.139546 0.088728 0.078143 0.074 Uiso 0.563(17) 1 calc R U P A 2
C1T C 0.0931(7) 0.8096(9) 0.7305(3) 0.272(9) Uani 1 1 d . U . . .
H1T1 H 0.074146 0.867899 0.721674 0.408 Uiso 1 1 calc R U . . .
H1T2 H 0.127478 0.829450 0.737714 0.408 Uiso 1 1 calc R U . . .
H1T3 H 0.094425 0.760541 0.709137 0.408 Uiso 1 1 calc R U . . .
C2T C 0.0675(3) 0.7648(4) 0.76602(14) 0.152(4) Uani 1 1 d G U . . .
C3T C 0.0970(2) 0.6856(5) 0.77538(14) 0.111(2) Uani 1 1 d G U . . .
H3T H 0.125550 0.670022 0.759513 0.134 Uiso 1 1 calc R U . . .
C4T C 0.08572(18) 0.6286(4) 0.80749(15) 0.0963(19) Uani 1 1 d G U . . .
H4T H 0.106343 0.573307 0.814021 0.116 Uiso 1 1 calc R U . . .
C5T C 0.04485(19) 0.6509(4) 0.83025(13) 0.0811(16) Uani 1 1 d G U . . .
H5T H 0.036958 0.611145 0.852651 0.097 Uiso 1 1 calc R U . . .
C6T C 0.01529(18) 0.7301(4) 0.82089(18) 0.118(3) Uani 1 1 d G U . . .
H6T H -0.013227 0.745683 0.836761 0.142 Uiso 1 1 calc R U . . .
C7T C 0.0266(3) 0.7871(3) 0.7888(2) 0.147(4) Uani 1 1 d G U . . .
H7T H 0.005986 0.842398 0.782252 0.176 Uiso 1 1 calc R U . . .

loop_
_atom_site_aniso_label
_atom_site_aniso_U_11
_atom_site_aniso_U_22
_atom_site_aniso_U_33
_atom_site_aniso_U_23
_atom_site_aniso_U_13
_atom_site_aniso_U_12
Ga1 0.01921(13) 0.01996(13) 0.01960(13) 0.00097(11) 0.00175(10) 0.00116(10)
As1 0.02069(12) 0.02112(12) 0.02019(12) 0.00201(10) 0.00129(10) 0.00357(9)
S1 0.0214(3) 0.0335(3) 0.0204(3) -0.0016(3) 0.0014(2) 0.0022(3)
P1 0.0213(3) 0.0364(4) 0.0308(4) -0.0004(3) -0.0023(3) 0.0029(3)
C1 0.0238(14) 0.0444(18) 0.0362(18) 0.0024(14) -0.0044(12) -0.0009(13)
O1 0.0462(16) 0.081(2) 0.0391(15) -0.0190(14) -0.0050(12) -0.0027(14)
N1 0.0275(11) 0.0228(11) 0.0224(11) 0.0029(9) 0.0018(9) -0.0016(9)
N2 0.0353(13) 0.0209(11) 0.0223(12) 0.0027(9) 0.0056(10) 0.0057(9)
N3 0.0233(11) 0.0205(10) 0.0235(11) 0.0009(9) 0.0005(9) 0.0006(8)
N4 0.0234(11) 0.0216(11) 0.0230(11) 0.0009(9) 0.0035(9) 0.0003(9)
C2 0.075(3) 0.0299(16) 0.0248(16) 0.0039(13) 0.0027(15) -0.0031(16)
C3 0.068(2) 0.0289(15) 0.0232(15) 0.0010(12) 0.0051(15) -0.0034(15)
C4 0.0261(13) 0.0211(12) 0.0290(14) 0.0031(10) 0.0033(11) -0.0001(10)
C5 0.0312(15) 0.0249(14) 0.0296(15) 0.0034(11) 0.0062(12) 0.0046(11)
C6 0.0486(19) 0.0251(15) 0.0424(19) 0.0038(13) 0.0118(15) 0.0082(14)
C7 0.052(2) 0.0267(15) 0.053(2) -0.0024(14) 0.0122(17) -0.0087(14)
C8 0.0393(18) 0.0370(17) 0.051(2) 0.0001(15) 0.0035(16) -0.0109(14)
C9 0.0279(15) 0.0329(15) 0.0402(18) 0.0038(13) 0.0003(13) -0.0038(12)
C10 0.0294(15) 0.0337(15) 0.0331(16) 0.0070(12) 0.0020(12) 0.0099(12)
C11 0.042(2) 0.059(2) 0.046(2) 0.0035(18) 0.0088(16) 0.0209(18)
C12 0.044(2) 0.053(2) 0.0344(18) 0.0057(16) -0.0018(15) 0.0135(16)
C13 0.0249(15) 0.0385(18) 0.070(3) 0.0089(17) -0.0096(16) -0.0024(13)
C14 0.045(2) 0.085(4) 0.071(3) 0.026(3) -0.010(2) 0.005(2)
C15 0.050(2) 0.071(3) 0.081(4) 0.005(3) 0.009(2) 0.019(2)
C16 0.0340(15) 0.0210(13) 0.0246(14) 0.0019(10) 0.0060(11) 0.0053(10)
C17 0.0417(17) 0.0246(14) 0.0324(15) 0.0008(12) 0.0042(13) 0.0011(12)
C18 0.056(2) 0.0253(15) 0.046(2) 0.0028(13) 0.0089(17) -0.0024(14)
C19 0.066(2) 0.0218(14) 0.044(2) 0.0078(14) 0.0109(19) 0.0094(15)
C20 0.054(2) 0.0294(15) 0.0355(17) 0.0058(13) 0.0071(15) 0.0171(14)
C21 0.0373(16) 0.0268(14) 0.0267(15) 0.0023(11) 0.0068(12) 0.0096(12)
C22 0.0387(18) 0.0333(16) 0.050(2) 0.0062(15) 0.0005(15) -0.0052(14)
C23 0.044(2) 0.056(2) 0.078(3) 0.011(2) 0.015(2) -0.0009(18)
C24 0.064(3) 0.089(4) 0.062(3) -0.007(3) -0.017(2) 0.000(3)
C25 0.0317(15) 0.0353(15) 0.0337(16) 0.0050(13) 0.0037(12) 0.0108(12)
C26 0.0340(17) 0.051(2) 0.0410(19) 0.0006(16) 0.0002(14) 0.0046(15)
C27 0.041(2) 0.065(2) 0.044(2) 0.0049(18) 0.0121(16) 0.0160(18)
C28 0.0212(13) 0.0256(13) 0.0257(14) -0.0048(10) 0.0010(10) -0.0013(10)
C29 0.0279(13) 0.0283(14) 0.0200(14) -0.0018(10) 0.0025(10) -0.0008(11)
C30 0.0190(13) 0.0280(14) 0.0253(14) 0.0036(10) 0.0024(10) 0.0013(10)
C31 0.049(2) 0.0295(15) 0.0363(17) -0.0074(13) 0.0116(15) 0.0025(14)
C32 0.0448(18) 0.0321(15) 0.0265(15) 0.0048(12) 0.0108(13) -0.0030(13)
C33 0.0276(13) 0.0209(12) 0.0257(13) 0.0009(10) 0.0008(11) 0.0034(10)
C34 0.0254(13) 0.0264(13) 0.0326(15) 0.0032(11) 0.0009(11) 0.0037(11)
C35 0.0357(16) 0.0321(15) 0.0378(17) 0.0043(13) -0.0001(13) 0.0113(13)
C36 0.050(2) 0.0242(14) 0.0421(18) 0.0072(13) -0.0006(15) 0.0079(13)
C37 0.0398(17) 0.0244(14) 0.0422(18) 0.0059(13) 0.0005(14) -0.0011(12)
C38 0.0311(14) 0.0228(13) 0.0313(15) 0.0007(11) 0.0011(12) 0.0012(11)
C39 0.0264(15) 0.0389(17) 0.0471(19) 0.0133(15) -0.0099(14) -0.0023(13)
C40 0.056(2) 0.042(2) 0.060(3) 0.0043(18) -0.0174(19) -0.0075(17)
C41 0.0305(18) 0.083(3) 0.067(3) 0.010(2) 0.0030(18) -0.0047(19)
C42 0.0332(16) 0.0271(14) 0.0426(17) 0.0031(13) -0.0065(13) -0.0048(12)
C43 0.0343(18) 0.051(2) 0.063(2) 0.0192(19) 0.0066(17) 0.0052(16)
C44 0.056(2) 0.045(2) 0.073(3) -0.011(2) -0.022(2) -0.0091(18)
C45 0.0322(15) 0.0239(13) 0.0239(13) 0.0017(10) 0.0026(11) -0.0043(11)
C46 0.0324(15) 0.0270(14) 0.0407(17) 0.0010(12) -0.0019(13) -0.0037(12)
C47 0.0439(19) 0.0322(16) 0.055(2) 0.0005(15) -0.0080(16) -0.0130(14)
C48 0.056(2) 0.0258(15) 0.052(2) -0.0031(15) -0.0030(17) -0.0097(14)
C49 0.052(2) 0.0242(14) 0.0428(19) 0.0002(13) -0.0024(16) 0.0021(13)
C50 0.0370(16) 0.0258(13) 0.0267(14) 0.0016(11) 0.0037(12) -0.0007(12)
C51 0.0320(17) 0.0330(16) 0.062(2) 0.0050(15) -0.0052(15) -0.0035(13)
C52 0.046(2) 0.053(2) 0.070(3) 0.019(2) -0.012(2) -0.0038(18)
C53 0.041(2) 0.061(3) 0.080(3) 0.002(2) 0.006(2) 0.0024(19)
C54 0.0346(16) 0.0245(13) 0.0341(15) 0.0033(11) 0.0039(13) 0.0039(11)
C55 0.043(2) 0.055(2) 0.049(2) 0.0017(18) 0.0169(16) 0.0040(17)
C56 0.051(2) 0.0398(18) 0.046(2) 0.0131(16) -0.0065(17) 0.0054(16)
Ga2 0.01992(13) 0.01878(12) 0.01872(13) -0.00113(10) -0.00182(10) 0.00079(10)
As2 0.02103(12) 0.02164(12) 0.01899(12) -0.00300(10) -0.00115(10) 0.00412(9)
S2 0.0221(3) 0.0334(3) 0.0191(3) 0.0008(3) -0.0018(2) 0.0022(3)
P101 0.0227(3) 0.0384(4) 0.0279(4) -0.0034(3) 0.0025(3) 0.0004(3)
C101 0.0251(15) 0.057(2) 0.0323(17) 0.0077(15) 0.0052(12) 0.0051(14)
O101 0.0471(17) 0.152(4) 0.0307(15) 0.0076(18) 0.0033(12) 0.0166(19)
N101 0.0396(14) 0.0174(11) 0.0242(12) -0.0028(9) -0.0069(10) 0.0048(9)
N102 0.0267(11) 0.0231(11) 0.0197(11) -0.0039(9) -0.0011(9) -0.0004(9)
N103 0.0246(11) 0.0191(10) 0.0237(11) -0.0008(9) -0.0035(9) -0.0002(9)
N104 0.0212(11) 0.0192(10) 0.0220(11) -0.0011(8) -0.0012(9) 0.0024(8)
C102 0.067(2) 0.0274(15) 0.0231(15) -0.0024(12) -0.0039(14) -0.0019(15)
C103 0.098(3) 0.0272(16) 0.0229(16) -0.0011(13) -0.0048(17) -0.0032(18)
C104 0.0397(17) 0.0209(13) 0.0253(14) -0.0044(10) -0.0096(12) 0.0081(11)
C105 0.0433(18) 0.0259(14) 0.0337(16) -0.0033(12) -0.0090(14) 0.0017(12)
C106 0.062(2) 0.0236(15) 0.047(2) -0.0029(13) -0.0138(18) -0.0028(15)
C107 0.072(3) 0.0237(14) 0.044(2) -0.0093(14) -0.016(2) 0.0116(15)
C108 0.053(2) 0.0309(16) 0.0392(18) -0.0102(14) -0.0089(16) 0.0177(15)
C109 0.0404(16) 0.0275(14) 0.0284(15) -0.0061(11) -0.0092(12) 0.0116(12)
C110 0.0388(18) 0.0399(18) 0.049(2) -0.0060(15) -0.0043(16) -0.0063(15)
C111 0.045(2) 0.072(3) 0.085(4) -0.019(3) -0.021(2) 0.001(2)
C112 0.072(3) 0.097(4) 0.056(3) 0.012(3) 0.015(3) 0.004(3)
C113 0.0325(16) 0.0390(16) 0.0385(18) -0.0120(14) -0.0050(13) 0.0099(13)
C114 0.0353(18) 0.055(2) 0.047(2) -0.0024(17) 0.0050(15) 0.0088(16)
C115 0.045(2) 0.071(3) 0.052(2) -0.011(2) -0.0177(18) 0.018(2)
C116 0.0282(14) 0.0235(13) 0.0227(13) -0.0026(10) -0.0057(11) 0.0005(10)
C117 0.0348(16) 0.0258(14) 0.0230(14) -0.0041(11) -0.0055(11) 0.0065(11)
C118 0.053(2) 0.0248(15) 0.0358(17) -0.0027(13) -0.0091(15) 0.0066(14)
C119 0.060(2) 0.0252(15) 0.050(2) 0.0033(14) -0.0128(18) -0.0060(15)
C120 0.0406(18) 0.0346(17) 0.046(2) 0.0019(14) -0.0045(15) -0.0123(14)
C121 0.0290(15) 0.0297(14) 0.0328(15) -0.0021(12) -0.0007(12) -0.0036(12)
C122 0.0322(16) 0.0368(16) 0.0304(15) -0.0065(13) -0.0039(12) 0.0127(13)
C123 0.047(2) 0.053(2) 0.0347(18) -0.0082(16) 0.0030(15) 0.0140(17)
C124 0.041(2) 0.064(3) 0.047(2) -0.0015(19) -0.0057(17) 0.0277(18)
C125 0.0260(15) 0.0391(18) 0.055(2) -0.0045(15) 0.0062(15) -0.0021(13)
C126 0.047(2) 0.081(3) 0.066(3) -0.004(2) -0.007(2) 0.021(2)
C127 0.043(2) 0.085(3) 0.056(3) -0.016(2) 0.0063(19) 0.005(2)
C130 0.0195(12) 0.0236(13) 0.0273(14) 0.0025(10) -0.0009(10) 0.0016(10)
C129 0.0257(13) 0.0289(14) 0.0192(14) 0.0007(10) -0.0035(10) 0.0026(11)
C128 0.0233(13) 0.0267(13) 0.0238(13) -0.0035(10) -0.0053(10) 0.0029(10)
C131 0.0461(19) 0.0314(15) 0.0302(16) -0.0078(12) -0.0159(14) 0.0053(13)
C132 0.0398(17) 0.0265(14) 0.0336(16) 0.0075(12) -0.0047(13) 0.0039(12)
C133 0.0324(15) 0.0205(12) 0.0280(14) -0.0027(10) -0.0059(11) -0.0020(11)
C134 0.0366(16) 0.0249(14) 0.0425(18) -0.0006(12) -0.0034(13) -0.0032(12)
C135 0.0433(18) 0.0311(15) 0.048(2) 0.0028(14) 0.0014(15) -0.0086(14)
C136 0.057(2) 0.0219(14) 0.050(2) 0.0033(13) -0.0050(17) -0.0064(14)
C137 0.047(2) 0.0238(14) 0.0438(19) 0.0003(13) -0.0047(15) 0.0048(13)
C138 0.0383(16) 0.0231(13) 0.0299(15) -0.0024(11) -0.0074(12) 0.0017(12)
C139 0.0322(17) 0.0294(15) 0.077(3) -0.0061(17) 0.0127(18) -0.0039(12)
C140 0.049(2) 0.065(3) 0.075(3) -0.026(2) 0.009(2) 0.001(2)
C141 0.053(3) 0.057(3) 0.083(3) 0.011(2) 0.001(2) 0.018(2)
C142 0.0363(17) 0.0258(14) 0.0381(17) -0.0050(12) -0.0057(13) 0.0062(12)
C143 0.046(2) 0.067(3) 0.052(2) -0.002(2) -0.0153(18) 0.0060(19)
C144 0.053(2) 0.051(2) 0.049(2) -0.0158(18) 0.0025(18) 0.0008(18)
C145 0.0273(13) 0.0185(11) 0.0255(13) -0.0008(10) 0.0002(11) 0.0030(10)
C146 0.0268(14) 0.0276(14) 0.0397(17) -0.0047(12) 0.0047(12) 0.0024(11)
C147 0.0313(15) 0.0297(14) 0.0360(16) -0.0064(12) 0.0062(12) 0.0055(12)
C148 0.0402(17) 0.0233(13) 0.0359(16) -0.0081(12) 0.0002(13) 0.0058(12)
C149 0.0415(17) 0.0220(13) 0.0351(16) -0.0044(12) 0.0017(13) -0.0023(12)
C150 0.0291(14) 0.0227(12) 0.0274(14) -0.0006(11) 0.0008(11) -0.0007(10)
C151 0.0367(19) 0.0391(18) 0.089(3) -0.031(2) 0.028(2) -0.0087(15)
C152 0.059(3) 0.043(2) 0.126(5) 0.011(3) 0.038(3) -0.010(2)
C153 0.038(2) 0.107(4) 0.079(3) -0.047(3) 0.009(2) -0.020(2)
C154 0.0307(15) 0.0242(13) 0.0353(16) -0.0059(11) 0.0039(12) -0.0040(11)
C155 0.0333(17) 0.0424(18) 0.046(2) -0.0154(15) -0.0011(14) 0.0014(14)
C156 0.047(2) 0.0330(17) 0.055(2) 0.0015(15) 0.0180(17) -0.0056(15)
C1R 0.064(9) 0.133(17) 0.106(16) -0.015(12) 0.012(9) 0.019(10)
C2R 0.048(7) 0.056(7) 0.081(11) 0.001(7) -0.012(7) 0.019(5)
C3R 0.050(8) 0.043(10) 0.061(10) 0.000(7) -0.016(6) 0.011(7)
C4R 0.108(14) 0.116(16) 0.054(8) 0.015(9) -0.001(9) 0.065(12)
C5R 0.24(4) 0.118(19) 0.040(10) 0.002(10) 0.006(14) 0.11(2)
C6R 0.18(3) 0.074(11) 0.052(9) -0.022(9) -0.052(13) 0.034(13)
C7R 0.084(10) 0.082(9) 0.063(9) -0.007(7) -0.037(8) 0.009(7)
C1S 0.113(12) 0.20(2) 0.067(9) 0.017(10) 0.021(8) 0.030(12)
C2S 0.054(6) 0.075(8) 0.068(7) 0.008(5) -0.008(5) 0.002(5)
C3S 0.083(11) 0.054(10) 0.091(11) -0.018(9) -0.034(7) -0.007(8)
C4S 0.053(5) 0.057(5) 0.123(10) 0.045(5) -0.036(5) -0.025(4)
C5S 0.069(6) 0.089(7) 0.060(6) 0.037(5) -0.014(5) 0.014(5)
C6S 0.072(7) 0.057(5) 0.060(8) -0.007(5) -0.033(6) 0.008(5)
C7S 0.064(6) 0.044(5) 0.077(9) -0.003(5) -0.036(5) -0.013(4)
C1T 0.49(2) 0.236(12) 0.087(6) 0.044(7) -0.108(8) -0.262(15)
C2T 0.284(11) 0.096(5) 0.077(4) 0.017(4) -0.083(5) -0.124(6)
C3T 0.120(5) 0.141(6) 0.074(4) -0.025(4) -0.012(4) -0.074(5)
C4T 0.091(4) 0.112(5) 0.087(4) -0.025(4) -0.019(3) -0.023(4)
C5T 0.093(4) 0.083(4) 0.068(3) -0.015(3) -0.011(3) -0.028(3)
C6T 0.106(5) 0.109(6) 0.141(7) -0.071(5) -0.039(5) -0.003(4)
C7T 0.210(9) 0.051(3) 0.179(8) -0.040(4) -0.134(6) 0.018(5)

loop_
_atom_type_symbol
_atom_type_description
_atom_type_scat_dispersion_real
_atom_type_scat_dispersion_imag
_atom_type_scat_source
C C 0.0033 0.0016 'International Tables Vol C Tables 4.2.6.8 and 6.1.1.4'
H H 0.0000 0.0000 'International Tables Vol C Tables 4.2.6.8 and 6.1.1.4'
O O 0.0106 0.0060 'International Tables Vol C Tables 4.2.6.8 and 6.1.1.4'
P P 0.1023 0.0942 'International Tables Vol C Tables 4.2.6.8 and 6.1.1.4'
S S 0.1246 0.1234 'International Tables Vol C Tables 4.2.6.8 and 6.1.1.4'
Ga Ga 0.2307 1.6083 'International Tables Vol C Tables 4.2.6.8 and 6.1.1.4'
As As 0.0499 2.0058 'International Tables Vol C Tables 4.2.6.8 and 6.1.1.4'
N N 0.0061 0.0033 'International Tables Vol C Tables 4.2.6.8 and 6.1.1.4'

loop_
_geom_angle_atom_site_label_1
_geom_angle_atom_site_label_2
_geom_angle_atom_site_label_3
_geom_angle
_geom_angle_site_symmetry_1
_geom_angle_site_symmetry_3
_geom_angle_publ_flag
N4 Ga1 N3 96.92(10) . . ?
N4 Ga1 S1 115.77(7) . . ?
N3 Ga1 S1 115.71(7) . . ?
N4 Ga1 P1 107.76(7) . . ?
N3 Ga1 P1 111.00(7) . . ?
S1 Ga1 P1 109.04(3) . . ?
N1 As1 N2 86.10(11) . . ?
N1 As1 S1 105.63(8) . . ?
N2 As1 S1 101.12(8) . . ?
Ga1 S1 As1 99.77(3) . . ?
C1 P1 Ga1 95.25(11) . . ?
O1 C1 P1 173.6(3) . . ?
C4 N1 C2 121.8(2) . . ?
C4 N1 As1 124.0(2) . . ?
C2 N1 As1 114.0(2) . . ?
C16 N2 C3 118.2(2) . . ?
C16 N2 As1 121.8(2) . . ?
C3 N2 As1 114.4(2) . . ?
C28 N3 C33 117.4(2) . . ?
C28 N3 Ga1 116.25(19) . . ?
C33 N3 Ga1 125.97(18) . . ?
C30 N4 C45 116.9(2) . . ?
C30 N4 Ga1 115.69(19) . . ?
C45 N4 Ga1 127.28(18) . . ?
N1 C2 C3 108.3(3) . . ?
N1 C2 H2A 110.0 . . ?
C3 C2 H2A 110.0 . . ?
N1 C2 H2B 110.0 . . ?
C3 C2 H2B 110.0 . . ?
H2A C2 H2B 108.4 . . ?
N2 C3 C2 108.5(3) . . ?
N2 C3 H3A 110.0 . . ?
C2 C3 H3A 110.0 . . ?
N2 C3 H3B 110.0 . . ?
C2 C3 H3B 110.0 . . ?
H3A C3 H3B 108.4 . . ?
C5 C4 C9 120.8(3) . . ?
C5 C4 N1 120.4(3) . . ?
C9 C4 N1 118.8(3) . . ?
C6 C5 C4 118.8(3) . . ?
C6 C5 C10 119.7(3) . . ?
C4 C5 C10 121.5(3) . . ?
C7 C6 C5 121.1(3) . . ?
C7 C6 H6 119.5 . . ?
C5 C6 H6 119.5 . . ?
C8 C7 C6 119.5(3) . . ?
C8 C7 H7 120.3 . . ?
C6 C7 H7 120.3 . . ?
C7 C8 C9 121.6(3) . . ?
C7 C8 H8 119.2 . . ?
C9 C8 H8 119.2 . . ?
C8 C9 C4 118.3(3) . . ?
C8 C9 C13 118.3(3) . . ?
C4 C9 C13 123.4(3) . . ?
C5 C10 C12 111.4(3) . . ?
C5 C10 C11 112.1(3) . . ?
C12 C10 C11 110.7(3) . . ?
C5 C10 H10 107.5 . . ?
C12 C10 H10 107.5 . . ?
C11 C10 H10 107.5 . . ?
C10 C11 H11A 109.5 . . ?
C10 C11 H11B 109.5 . . ?
H11A C11 H11B 109.5 . . ?
C10 C11 H11C 109.5 . . ?
H11A C11 H11C 109.5 . . ?
H11B C11 H11C 109.5 . . ?
C10 C12 H12A 109.5 . . ?
C10 C12 H12B 109.5 . . ?
H12A C12 H12B 109.5 . . ?
C10 C12 H12C 109.5 . . ?
H12A C12 H12C 109.5 . . ?
H12B C12 H12C 109.5 . . ?
C9 C13 C14 110.5(4) . . ?
C9 C13 C15 112.0(3) . . ?
C14 C13 C15 111.0(4) . . ?
C9 C13 H13 107.7 . . ?
C14 C13 H13 107.7 . . ?
C15 C13 H13 107.7 . . ?
C13 C14 H14A 109.5 . . ?
C13 C14 H14B 109.5 . . ?
H14A C14 H14B 109.5 . . ?
C13 C14 H14C 109.5 . . ?
H14A C14 H14C 109.5 . . ?
H14B C14 H14C 109.5 . . ?
C13 C15 H15A 109.5 . . ?
C13 C15 H15B 109.5 . . ?
H15A C15 H15B 109.5 . . ?
C13 C15 H15C 109.5 . . ?
H15A C15 H15C 109.5 . . ?
H15B C15 H15C 109.5 . . ?
C17 C16 C21 121.3(3) . . ?
C17 C16 N2 118.0(3) . . ?
C21 C16 N2 120.7(3) . . ?
C18 C17 C16 118.3(3) . . ?
C18 C17 C22 119.3(3) . . ?
C16 C17 C22 122.4(3) . . ?
C19 C18 C17 120.8(3) . . ?
C19 C18 H18 119.6 . . ?
C17 C18 H18 119.6 . . ?
C20 C19 C18 120.7(3) . . ?
C20 C19 H19 119.6 . . ?
C18 C19 H19 119.6 . . ?
C19 C20 C21 121.1(3) . . ?
C19 C20 H20 119.5 . . ?
C21 C20 H20 119.5 . . ?
C20 C21 C16 117.8(3) . . ?
C20 C21 C25 118.9(3) . . ?
C16 C21 C25 123.2(3) . . ?
C23 C22 C17 111.8(3) . . ?
C23 C22 C24 111.5(4) . . ?
C17 C22 C24 111.0(3) . . ?
C23 C22 H22 107.4 . . ?
C17 C22 H22 107.4 . . ?
C24 C22 H22 107.4 . . ?
C22 C23 H23A 109.5 . . ?
C22 C23 H23B 109.5 . . ?
H23A C23 H23B 109.5 . . ?
C22 C23 H23C 109.5 . . ?
H23A C23 H23C 109.5 . . ?
H23B C23 H23C 109.5 . . ?
C22 C24 H24A 109.5 . . ?
C22 C24 H24B 109.5 . . ?
H24A C24 H24B 109.5 . . ?
C22 C24 H24C 109.5 . . ?
H24A C24 H24C 109.5 . . ?
H24B C24 H24C 109.5 . . ?
C21 C25 C26 112.2(3) . . ?
C21 C25 C27 111.6(3) . . ?
C26 C25 C27 109.7(3) . . ?
C21 C25 H25 107.7 . . ?
C26 C25 H25 107.7 . . ?
C27 C25 H25 107.7 . . ?
C25 C26 H26A 109.5 . . ?
C25 C26 H26B 109.5 . . ?
H26A C26 H26B 109.5 . . ?
C25 C26 H26C 109.5 . . ?
H26A C26 H26C 109.5 . . ?
H26B C26 H26C 109.5 . . ?
C25 C27 H27A 109.5 . . ?
C25 C27 H27B 109.5 . . ?
H27A C27 H27B 109.5 . . ?
C25 C27 H27C 109.5 . . ?
H27A C27 H27C 109.5 . . ?
H27B C27 H27C 109.5 . . ?
N3 C28 C29 123.8(3) . . ?
N3 C28 C31 120.1(3) . . ?
C29 C28 C31 116.1(3) . . ?
C30 C29 C28 127.9(3) . . ?
C30 C29 H29 116.1 . . ?
C28 C29 H29 116.1 . . ?
N4 C30 C29 124.1(3) . . ?
N4 C30 C32 120.1(3) . . ?
C29 C30 C32 115.8(3) . . ?
C28 C31 H31A 109.5 . . ?
C28 C31 H31B 109.5 . . ?
H31A C31 H31B 109.5 . . ?
C28 C31 H31C 109.5 . . ?
H31A C31 H31C 109.5 . . ?
H31B C31 H31C 109.5 . . ?
C30 C32 H32A 109.5 . . ?
C30 C32 H32B 109.5 . . ?
H32A C32 H32B 109.5 . . ?
C30 C32 H32C 109.5 . . ?
H32A C32 H32C 109.5 . . ?
H32B C32 H32C 109.5 . . ?
C38 C33 C34 120.6(3) . . ?
C38 C33 N3 119.9(2) . . ?
C34 C33 N3 119.4(2) . . ?
C35 C34 C33 118.2(3) . . ?
C35 C34 C39 117.8(3) . . ?
C33 C34 C39 124.0(3) . . ?
C36 C35 C34 121.9(3) . . ?
C36 C35 H35 119.1 . . ?
C34 C35 H35 119.1 . . ?
C37 C36 C35 119.3(3) . . ?
C37 C36 H36 120.4 . . ?
C35 C36 H36 120.4 . . ?
C36 C37 C38 121.5(3) . . ?
C36 C37 H37 119.2 . . ?
C38 C37 H37 119.2 . . ?
C37 C38 C33 118.5(3) . . ?
C37 C38 C42 118.5(3) . . ?
C33 C38 C42 123.0(3) . . ?
C34 C39 C41 111.5(3) . . ?
C34 C39 C40 110.4(3) . . ?
C41 C39 C40 110.3(3) . . ?
C34 C39 H39 108.2 . . ?
C41 C39 H39 108.2 . . ?
C40 C39 H39 108.2 . . ?
C39 C40 H40A 109.5 . . ?
C39 C40 H40B 109.5 . . ?
H40A C40 H40B 109.5 . . ?
C39 C40 H40C 109.5 . . ?
H40A C40 H40C 109.5 . . ?
H40B C40 H40C 109.5 . . ?
C39 C41 H41A 109.5 . . ?
C39 C41 H41B 109.5 . . ?
H41A C41 H41B 109.5 . . ?
C39 C41 H41C 109.5 . . ?
H41A C41 H41C 109.5 . . ?
H41B C41 H41C 109.5 . . ?
C38 C42 C43 111.0(3) . . ?
C38 C42 C44 112.2(3) . . ?
C43 C42 C44 110.8(3) . . ?
C38 C42 H42 107.5 . . ?
C43 C42 H42 107.5 . . ?
C44 C42 H42 107.5 . . ?
C42 C43 H43A 109.5 . . ?
C42 C43 H43B 109.5 . . ?
H43A C43 H43B 109.5 . . ?
C42 C43 H43C 109.5 . . ?
H43A C43 H43C 109.5 . . ?
H43B C43 H43C 109.5 . . ?
C42 C44 H44A 109.5 . . ?
C42 C44 H44B 109.5 . . ?
H44A C44 H44B 109.5 . . ?
C42 C44 H44C 109.5 . . ?
H44A C44 H44C 109.5 . . ?
H44B C44 H44C 109.5 . . ?
C50 C45 C46 121.1(3) . . ?
C50 C45 N4 120.5(3) . . ?
C46 C45 N4 118.3(3) . . ?
C47 C46 C45 118.1(3) . . ?
C47 C46 C51 118.9(3) . . ?
C45 C46 C51 123.0(3) . . ?
C48 C47 C46 122.0(3) . . ?
C48 C47 H47 119.0 . . ?
C46 C47 H47 119.0 . . ?
C47 C48 C49 119.6(3) . . ?
C47 C48 H48 120.2 . . ?
C49 C48 H48 120.2 . . ?
C48 C49 C50 121.2(3) . . ?
C48 C49 H49 119.4 . . ?
C50 C49 H49 119.4 . . ?
C49 C50 C45 118.0(3) . . ?
C49 C50 C54 118.8(3) . . ?
C45 C50 C54 123.2(3) . . ?
C46 C51 C53 112.9(3) . . ?
C46 C51 C52 109.4(3) . . ?
C53 C51 C52 109.9(3) . . ?
C46 C51 H51 108.2 . . ?
C53 C51 H51 108.2 . . ?
C52 C51 H51 108.2 . . ?
C51 C52 H52A 109.5 . . ?
C51 C52 H52B 109.5 . . ?
H52A C52 H52B 109.5 . . ?
C51 C52 H52C 109.5 . . ?
H52A C52 H52C 109.5 . . ?
H52B C52 H52C 109.5 . . ?
C51 C53 H53A 109.5 . . ?
C51 C53 H53B 109.5 . . ?
H53A C53 H53B 109.5 . . ?
C51 C53 H53C 109.5 . . ?
H53A C53 H53C 109.5 . . ?
H53B C53 H53C 109.5 . . ?
C50 C54 C55 109.8(3) . . ?
C50 C54 C56 113.4(3) . . ?
C55 C54 C56 109.7(3) . . ?
C50 C54 H54 108.0 . . ?
C55 C54 H54 108.0 . . ?
C56 C54 H54 108.0 . . ?
C54 C55 H55A 109.5 . . ?
C54 C55 H55B 109.5 . . ?
H55A C55 H55B 109.5 . . ?
C54 C55 H55C 109.5 . . ?
H55A C55 H55C 109.5 . . ?
H55B C55 H55C 109.5 . . ?
C54 C56 H56A 109.5 . . ?
C54 C56 H56B 109.5 . . ?
H56A C56 H56B 109.5 . . ?
C54 C56 H56C 109.5 . . ?
H56A C56 H56C 109.5 . . ?
H56B C56 H56C 109.5 . . ?
N103 Ga2 N104 96.76(9) . . ?
N103 Ga2 S2 114.78(7) . . ?
N104 Ga2 S2 116.09(7) . . ?
N103 Ga2 P101 110.34(7) . . ?
N104 Ga2 P101 109.26(7) . . ?
S2 Ga2 P101 109.05(3) . . ?
N102 As2 N101 86.21(11) . . ?
N102 As2 S2 104.91(8) . . ?
N101 As2 S2 102.07(8) . . ?
Ga2 S2 As2 99.25(3) . . ?
C101 P101 Ga2 93.73(12) . . ?
O101 C101 P101 173.4(3) . . ?
C104 N101 C102 118.7(2) . . ?
C104 N101 As2 121.9(2) . . ?
C102 N101 As2 114.12(19) . . ?
C116 N102 C103 121.9(2) . . ?
C116 N102 As2 123.85(19) . . ?
C103 N102 As2 114.1(2) . . ?
C128 N103 C133 116.9(2) . . ?
C128 N103 Ga2 116.90(19) . . ?
C133 N103 Ga2 126.09(18) . . ?
C130 N104 C145 117.6(2) . . ?
C130 N104 Ga2 116.77(18) . . ?
C145 N104 Ga2 125.46(18) . . ?
N101 C102 C103 109.4(3) . . ?
N101 C102 H10A 109.8 . . ?
C103 C102 H10A 109.8 . . ?
N101 C102 H10B 109.8 . . ?
C103 C102 H10B 109.8 . . ?
H10A C102 H10B 108.2 . . ?
N102 C103 C102 108.8(3) . . ?
N102 C103 H10C 109.9 . . ?
C102 C103 H10C 109.9 . . ?
N102 C103 H10D 109.9 . . ?
C102 C103 H10D 109.9 . . ?
H10C C103 H10D 108.3 . . ?
C105 C104 C109 121.0(3) . . ?
C105 C104 N101 118.3(3) . . ?
C109 C104 N101 120.7(3) . . ?
C106 C105 C104 118.3(3) . . ?
C106 C105 C110 119.4(3) . . ?
C104 C105 C110 122.3(3) . . ?
C107 C106 C105 121.4(4) . . ?
C107 C106 H106 119.3 . . ?
C105 C106 H106 119.3 . . ?
C108 C107 C106 119.6(3) . . ?
C108 C107 H107 120.2 . . ?
C106 C107 H107 120.2 . . ?
C107 C108 C109 121.7(3) . . ?
C107 C108 H108 119.1 . . ?
C109 C108 H108 119.1 . . ?
C108 C109 C104 117.9(3) . . ?
C108 C109 C113 118.9(3) . . ?
C104 C109 C113 123.2(3) . . ?
C112 C110 C111 111.1(4) . . ?
C112 C110 C105 111.8(4) . . ?
C111 C110 C105 112.0(3) . . ?
C112 C110 H110 107.2 . . ?
C111 C110 H110 107.2 . . ?
C105 C110 H110 107.2 . . ?
C110 C111 H11D 109.5 . . ?
C110 C111 H11E 109.5 . . ?
H11D C111 H11E 109.5 . . ?
C110 C111 H11F 109.5 . . ?
H11D C111 H11F 109.5 . . ?
H11E C111 H11F 109.5 . . ?
C110 C112 H11G 109.5 . . ?
C110 C112 H11H 109.5 . . ?
H11G C112 H11H 109.5 . . ?
C110 C112 H11I 109.5 . . ?
H11G C112 H11I 109.5 . . ?
H11H C112 H11I 109.5 . . ?
C109 C113 C115 111.9(3) . . ?
C109 C113 C114 112.4(3) . . ?
C115 C113 C114 109.5(3) . . ?
C109 C113 H113 107.6 . . ?
C115 C113 H113 107.6 . . ?
C114 C113 H113 107.6 . . ?
C113 C114 H11J 109.5 . . ?
C113 C114 H11K 109.5 . . ?
H11J C114 H11K 109.5 . . ?
C113 C114 H11L 109.5 . . ?
H11J C114 H11L 109.5 . . ?
H11K C114 H11L 109.5 . . ?
C113 C115 H11M 109.5 . . ?
C113 C115 H11N 109.5 . . ?
H11M C115 H11N 109.5 . . ?
C113 C115 H11O 109.5 . . ?
H11M C115 H11O 109.5 . . ?
H11N C115 H11O 109.5 . . ?
C121 C116 C117 120.5(3) . . ?
C121 C116 N102 119.3(3) . . ?
C117 C116 N102 120.1(3) . . ?
C118 C117 C116 118.4(3) . . ?
C118 C117 C122 120.2(3) . . ?
C116 C117 C122 121.4(3) . . ?
C119 C118 C117 121.3(3) . . ?
C119 C118 H118 119.3 . . ?
C117 C118 H118 119.3 . . ?
C120 C119 C118 119.9(3) . . ?
C120 C119 H119 120.0 . . ?
C118 C119 H119 120.0 . . ?
C119 C120 C121 121.1(3) . . ?
C119 C120 H120 119.4 . . ?
C121 C120 H120 119.4 . . ?
C120 C121 C116 118.7(3) . . ?
C120 C121 C125 118.5(3) . . ?
C116 C121 C125 122.9(3) . . ?
C117 C122 C124 112.1(3) . . ?
C117 C122 C123 110.7(3) . . ?
C124 C122 C123 110.6(3) . . ?
C117 C122 H122 107.8 . . ?
C124 C122 H122 107.8 . . ?
C123 C122 H122 107.8 . . ?
C122 C123 H12D 109.5 . . ?
C122 C123 H12E 109.5 . . ?
H12D C123 H12E 109.5 . . ?
C122 C123 H12F 109.5 . . ?
H12D C123 H12F 109.5 . . ?
H12E C123 H12F 109.5 . . ?
C122 C124 H12G 109.5 . . ?
C122 C124 H12H 109.5 . . ?
H12G C124 H12H 109.5 . . ?
C122 C124 H12I 109.5 . . ?
H12G C124 H12I 109.5 . . ?
H12H C124 H12I 109.5 . . ?
C121 C125 C127 111.5(3) . . ?
C121 C125 C126 111.8(3) . . ?
C127 C125 C126 110.1(3) . . ?
C121 C125 H125 107.7 . . ?
C127 C125 H125 107.7 . . ?
C126 C125 H125 107.7 . . ?
C125 C126 H12J 109.5 . . ?
C125 C126 H12K 109.5 . . ?
H12J C126 H12K 109.5 . . ?
C125 C126 H12L 109.5 . . ?
H12J C126 H12L 109.5 . . ?
H12K C126 H12L 109.5 . . ?
C125 C127 H12M 109.5 . . ?
C125 C127 H12N 109.5 . . ?
H12M C127 H12N 109.5 . . ?
C125 C127 H12O 109.5 . . ?
H12M C127 H12O 109.5 . . ?
H12N C127 H12O 109.5 . . ?
N104 C130 C129 123.6(3) . . ?
N104 C130 C132 119.8(3) . . ?
C129 C130 C132 116.6(3) . . ?
C128 C129 C130 129.3(3) . . ?
C128 C129 H129 115.3 . . ?
C130 C129 H129 115.3 . . ?
N103 C128 C129 123.3(3) . . ?
N103 C128 C131 119.9(3) . . ?
C129 C128 C131 116.8(3) . . ?
C128 C131 H13A 109.5 . . ?
C128 C131 H13B 109.5 . . ?
H13A C131 H13B 109.5 . . ?
C128 C131 H13C 109.5 . . ?
H13A C131 H13C 109.5 . . ?
H13B C131 H13C 109.5 . . ?
C130 C132 H13D 109.5 . . ?
C130 C132 H13E 109.5 . . ?
H13D C132 H13E 109.5 . . ?
C130 C132 H13F 109.5 . . ?
H13D C132 H13F 109.5 . . ?
H13E C132 H13F 109.5 . . ?
C134 C133 C138 121.2(3) . . ?
C134 C133 N103 118.1(3) . . ?
C138 C133 N103 120.6(3) . . ?
C135 C134 C133 118.0(3) . . ?
C135 C134 C139 119.0(3) . . ?
C133 C134 C139 123.0(3) . . ?
C136 C135 C134 121.5(3) . . ?
C136 C135 H135 119.2 . . ?
C134 C135 H135 119.2 . . ?
C135 C136 C137 119.5(3) . . ?
C135 C136 H136 120.2 . . ?
C137 C136 H136 120.2 . . ?
C136 C137 C138 121.9(3) . . ?
C136 C137 H137 119.0 . . ?
C138 C137 H137 119.0 . . ?
C137 C138 C133 117.7(3) . . ?
C137 C138 C142 119.6(3) . . ?
C133 C138 C142 122.6(3) . . ?
C134 C139 C140 110.0(4) . . ?
C134 C139 C141 111.8(3) . . ?
C140 C139 C141 109.8(3) . . ?
C134 C139 H139 108.4 . . ?
C140 C139 H139 108.4 . . ?
C141 C139 H139 108.4 . . ?
C139 C140 H14D 109.5 . . ?
C139 C140 H14E 109.5 . . ?
H14D C140 H14E 109.5 . . ?
C139 C140 H14F 109.5 . . ?
H14D C140 H14F 109.5 . . ?
H14E C140 H14F 109.5 . . ?
C139 C141 H14G 109.5 . . ?
C139 C141 H14H 109.5 . . ?
H14G C141 H14H 109.5 . . ?
C139 C141 H14I 109.5 . . ?
H14G C141 H14I 109.5 . . ?
H14H C141 H14I 109.5 . . ?
C138 C142 C143 110.1(3) . . ?
C138 C142 C144 113.3(3) . . ?
C143 C142 C144 110.1(3) . . ?
C138 C142 H142 107.7 . . ?
C143 C142 H142 107.7 . . ?
C144 C142 H142 107.7 . . ?
C142 C143 H14J 109.5 . . ?
C142 C143 H14K 109.5 . . ?
H14J C143 H14K 109.5 . . ?
C142 C143 H14L 109.5 . . ?
H14J C143 H14L 109.5 . . ?
H14K C143 H14L 109.5 . . ?
C142 C144 H14M 109.5 . . ?
C142 C144 H14N 109.5 . . ?
H14M C144 H14N 109.5 . . ?
C142 C144 H14O 109.5 . . ?
H14M C144 H14O 109.5 . . ?
H14N C144 H14O 109.5 . . ?
C150 C145 C146 120.6(3) . . ?
C150 C145 N104 120.1(2) . . ?
C146 C145 N104 119.2(2) . . ?
C147 C146 C145 118.3(3) . . ?
C147 C146 C151 118.3(3) . . ?
C145 C146 C151 123.4(3) . . ?
C148 C147 C146 122.0(3) . . ?
C148 C147 H147 119.0 . . ?
C146 C147 H147 119.0 . . ?
C147 C148 C149 119.4(3) . . ?
C147 C148 H148 120.3 . . ?
C149 C148 H148 120.3 . . ?
C148 C149 C150 121.6(3) . . ?
C148 C149 H149 119.2 . . ?
C150 C149 H149 119.2 . . ?
C149 C150 C145 118.1(3) . . ?
C149 C150 C154 118.6(3) . . ?
C145 C150 C154 123.3(2) . . ?
C146 C151 C152 110.3(4) . . ?
C146 C151 C153 111.1(4) . . ?
C152 C151 C153 110.7(4) . . ?
C146 C151 H151 108.2 . . ?
C152 C151 H151 108.2 . . ?
C153 C151 H151 108.2 . . ?
C151 C152 H15D 109.5 . . ?
C151 C152 H15E 109.5 . . ?
H15D C152 H15E 109.5 . . ?
C151 C152 H15F 109.5 . . ?
H15D C152 H15F 109.5 . . ?
H15E C152 H15F 109.5 . . ?
C151 C153 H15G 109.5 . . ?
C151 C153 H15H 109.5 . . ?
H15G C153 H15H 109.5 . . ?
C151 C153 H15I 109.5 . . ?
H15G C153 H15I 109.5 . . ?
H15H C153 H15I 109.5 . . ?
C150 C154 C155 109.9(3) . . ?
C150 C154 C156 111.7(3) . . ?
C155 C154 C156 110.5(3) . . ?
C150 C154 H154 108.2 . . ?
C155 C154 H154 108.2 . . ?
C156 C154 H154 108.2 . . ?
C154 C155 H15J 109.5 . . ?
C154 C155 H15K 109.5 . . ?
H15J C155 H15K 109.5 . . ?
C154 C155 H15L 109.5 . . ?
H15J C155 H15L 109.5 . . ?
H15K C155 H15L 109.5 . . ?
C154 C156 H15M 109.5 . . ?
C154 C156 H15N 109.5 . . ?
H15M C156 H15N 109.5 . . ?
C154 C156 H15O 109.5 . . ?
H15M C156 H15O 109.5 . . ?
H15N C156 H15O 109.5 . . ?
C2R C1R H1R1 109.5 . . ?
C2R C1R H1R2 109.5 . . ?
H1R1 C1R H1R2 109.5 . . ?
C2R C1R H1R3 109.5 . . ?
H1R1 C1R H1R3 109.5 . . ?
H1R2 C1R H1R3 109.5 . . ?
C3R C2R C7R 120.0 . . ?
C3R C2R C1R 122.5(10) . . ?
C7R C2R C1R 117.4(10) . . ?
C4R C3R C2R 120.0 . . ?
C4R C3R H3R 120.0 . . ?
C2R C3R H3R 120.0 . . ?
C3R C4R C5R 120.0 . . ?
C3R C4R H4R 120.0 . . ?
C5R C4R H4R 120.0 . . ?
C4R C5R C6R 120.0 . . ?
C4R C5R H5R 120.0 . . ?
C6R C5R H5R 120.0 . . ?
C7R C6R C5R 120.0 . . ?
C7R C6R H6R 120.0 . . ?
C5R C6R H6R 120.0 . . ?
C6R C7R C2R 120.0 . . ?
C6R C7R H7R 120.0 . . ?
C2R C7R H7R 120.0 . . ?
C2S C1S H1S1 109.5 . . ?
C2S C1S H1S2 109.5 . . ?
H1S1 C1S H1S2 109.5 . . ?
C2S C1S H1S3 109.5 . . ?
H1S1 C1S H1S3 109.5 . . ?
H1S2 C1S H1S3 109.5 . . ?
C3S C2S C7S 120.0 . . ?
C3S C2S C1S 121.3(10) . . ?
C7S C2S C1S 118.7(10) . . ?
C4S C3S C2S 120.0 . . ?
C4S C3S H3S 120.0 . . ?
C2S C3S H3S 120.0 . . ?
C3S C4S C5S 120.0 . . ?
C3S C4S H4S 120.0 . . ?
C5S C4S H4S 120.0 . . ?
C4S C5S C6S 120.0 . . ?
C4S C5S H5S 120.0 . . ?
C6S C5S H5S 120.0 . . ?
C5S C6S C7S 120.0 . . ?
C5S C6S H6S 120.0 . . ?
C7S C6S H6S 120.0 . . ?
C2S C7S C6S 120.0 . . ?
C2S C7S H7S 120.0 . . ?
C6S C7S H7S 120.0 . . ?
C2T C1T H1T1 109.5 . . ?
C2T C1T H1T2 109.5 . . ?
H1T1 C1T H1T2 109.5 . . ?
C2T C1T H1T3 109.5 . . ?
H1T1 C1T H1T3 109.5 . . ?
H1T2 C1T H1T3 109.5 . . ?
C3T C2T C7T 120.0 . . ?
C3T C2T C1T 103.8(9) . . ?
C7T C2T C1T 136.1(9) . . ?
C2T C3T C4T 120.0 . . ?
C2T C3T H3T 120.0 . . ?
C4T C3T H3T 120.0 . . ?
C3T C4T C5T 120.0 . . ?
C3T C4T H4T 120.0 . . ?
C5T C4T H4T 120.0 . . ?
C6T C5T C4T 120.0 . . ?
C6T C5T H5T 120.0 . . ?
C4T C5T H5T 120.0 . . ?
C5T C6T C7T 120.0 . . ?
C5T C6T H6T 120.0 . . ?
C7T C6T H6T 120.0 . . ?
C2T C7T C6T 120.0 . . ?
C2T C7T H7T 120.0 . . ?
C6T C7T H7T 120.0 . . ?

loop_
_geom_bond_atom_site_label_1
_geom_bond_atom_site_label_2
_geom_bond_distance
_geom_bond_site_symmetry_2
_geom_bond_publ_flag
Ga1 N4 1.960(2) . ?
Ga1 N3 1.964(2) . ?
Ga1 S1 2.2261(7) . ?
Ga1 P1 2.3877(8) . ?
As1 N1 1.829(2) . ?
As1 N2 1.841(2) . ?
As1 S1 2.3216(7) . ?
P1 C1 1.642(4) . ?
C1 O1 1.165(5) . ?
N1 C4 1.431(4) . ?
N1 C2 1.451(4) . ?
N2 C16 1.434(4) . ?
N2 C3 1.450(4) . ?
N3 C28 1.338(4) . ?
N3 C33 1.457(3) . ?
N4 C30 1.337(4) . ?
N4 C45 1.454(4) . ?
C2 C3 1.481(5) . ?
C2 H2A 0.9900 . ?
C2 H2B 0.9900 . ?
C3 H3A 0.9900 . ?
C3 H3B 0.9900 . ?
C4 C5 1.402(4) . ?
C4 C9 1.408(4) . ?
C5 C6 1.396(5) . ?
C5 C10 1.510(5) . ?
C6 C7 1.389(5) . ?
C6 H6 0.9500 . ?
C7 C8 1.379(6) . ?
C7 H7 0.9500 . ?
C8 C9 1.399(5) . ?
C8 H8 0.9500 . ?
C9 C13 1.519(5) . ?
C10 C12 1.526(5) . ?
C10 C11 1.526(5) . ?
C10 H10 1.0000 . ?
C11 H11A 0.9800 . ?
C11 H11B 0.9800 . ?
C11 H11C 0.9800 . ?
C12 H12A 0.9800 . ?
C12 H12B 0.9800 . ?
C12 H12C 0.9800 . ?
C13 C14 1.524(7) . ?
C13 C15 1.526(6) . ?
C13 H13 1.0000 . ?
C14 H14A 0.9800 . ?
C14 H14B 0.9800 . ?
C14 H14C 0.9800 . ?
C15 H15A 0.9800 . ?
C15 H15B 0.9800 . ?
C15 H15C 0.9800 . ?
C16 C17 1.407(4) . ?
C16 C21 1.410(4) . ?
C17 C18 1.401(4) . ?
C17 C22 1.520(5) . ?
C18 C19 1.379(6) . ?
C18 H18 0.9500 . ?
C19 C20 1.373(6) . ?
C19 H19 0.9500 . ?
C20 C21 1.405(4) . ?
C20 H20 0.9500 . ?
C21 C25 1.516(5) . ?
C22 C23 1.519(6) . ?
C22 C24 1.523(6) . ?
C22 H22 1.0000 . ?
C23 H23A 0.9800 . ?
C23 H23B 0.9800 . ?
C23 H23C 0.9800 . ?
C24 H24A 0.9800 . ?
C24 H24B 0.9800 . ?
C24 H24C 0.9800 . ?
C25 C26 1.527(5) . ?
C25 C27 1.537(5) . ?
C25 H25 1.0000 . ?
C26 H26A 0.9800 . ?
C26 H26B 0.9800 . ?
C26 H26C 0.9800 . ?
C27 H27A 0.9800 . ?
C27 H27B 0.9800 . ?
C27 H27C 0.9800 . ?
C28 C29 1.405(4) . ?
C28 C31 1.507(4) . ?
C29 C30 1.404(4) . ?
C29 H29 0.9500 . ?
C30 C32 1.509(4) . ?
C31 H31A 0.9800 . ?
C31 H31B 0.9800 . ?
C31 H31C 0.9800 . ?
C32 H32A 0.9800 . ?
C32 H32B 0.9800 . ?
C32 H32C 0.9800 . ?
C33 C38 1.403(4) . ?
C33 C34 1.406(4) . ?
C34 C35 1.395(4) . ?
C34 C39 1.515(4) . ?
C35 C36 1.381(5) . ?
C35 H35 0.9500 . ?
C36 C37 1.372(5) . ?
C36 H36 0.9500 . ?
C37 C38 1.400(4) . ?
C37 H37 0.9500 . ?
C38 C42 1.517(4) . ?
C39 C41 1.533(5) . ?
C39 C40 1.534(6) . ?
C39 H39 1.0000 . ?
C40 H40A 0.9800 . ?
C40 H40B 0.9800 . ?
C40 H40C 0.9800 . ?
C41 H41A 0.9800 . ?
C41 H41B 0.9800 . ?
C41 H41C 0.9800 . ?
C42 C43 1.519(5) . ?
C42 C44 1.532(5) . ?
C42 H42 1.0000 . ?
C43 H43A 0.9800 . ?
C43 H43B 0.9800 . ?
C43 H43C 0.9800 . ?
C44 H44A 0.9800 . ?
C44 H44B 0.9800 . ?
C44 H44C 0.9800 . ?
C45 C50 1.403(4) . ?
C45 C46 1.406(4) . ?
C46 C47 1.390(4) . ?
C46 C51 1.517(5) . ?
C47 C48 1.367(5) . ?
C47 H47 0.9500 . ?
C48 C49 1.385(5) . ?
C48 H48 0.9500 . ?
C49 C50 1.400(4) . ?
C49 H49 0.9500 . ?
C50 C54 1.513(5) . ?
C51 C53 1.529(6) . ?
C51 C52 1.530(6) . ?
C51 H51 1.0000 . ?
C52 H52A 0.9800 . ?
C52 H52B 0.9800 . ?
C52 H52C 0.9800 . ?
C53 H53A 0.9800 . ?
C53 H53B 0.9800 . ?
C53 H53C 0.9800 . ?
C54 C55 1.524(5) . ?
C54 C56 1.525(5) . ?
C54 H54 1.0000 . ?
C55 H55A 0.9800 . ?
C55 H55B 0.9800 . ?
C55 H55C 0.9800 . ?
C56 H56A 0.9800 . ?
C56 H56B 0.9800 . ?
C56 H56C 0.9800 . ?
Ga2 N103 1.953(2) . ?
Ga2 N104 1.971(2) . ?
Ga2 S2 2.2277(7) . ?
Ga2 P101 2.3886(8) . ?
As2 N102 1.829(2) . ?
As2 N101 1.842(3) . ?
As2 S2 2.3210(7) . ?
P101 C101 1.636(4) . ?
C101 O101 1.157(5) . ?
N101 C104 1.432(4) . ?
N101 C102 1.446(4) . ?
N102 C116 1.426(4) . ?
N102 C103 1.446(4) . ?
N103 C128 1.339(4) . ?
N103 C133 1.455(4) . ?
N104 C130 1.341(4) . ?
N104 C145 1.455(3) . ?
C102 C103 1.469(5) . ?
C102 H10A 0.9900 . ?
C102 H10B 0.9900 . ?
C103 H10C 0.9900 . ?
C103 H10D 0.9900 . ?
C104 C105 1.402(5) . ?
C104 C109 1.411(4) . ?
C105 C106 1.400(4) . ?
C105 C110 1.519(5) . ?
C106 C107 1.378(6) . ?
C106 H106 0.9500 . ?
C107 C108 1.376(6) . ?
C107 H107 0.9500 . ?
C108 C109 1.397(4) . ?
C108 H108 0.9500 . ?
C109 C113 1.522(5) . ?
C110 C112 1.512(6) . ?
C110 C111 1.519(6) . ?
C110 H110 1.0000 . ?
C111 H11D 0.9800 . ?
C111 H11E 0.9800 . ?
C111 H11F 0.9800 . ?
C112 H11G 0.9800 . ?
C112 H11H 0.9800 . ?
C112 H11I 0.9800 . ?
C113 C115 1.524(5) . ?
C113 C114 1.533(5) . ?
C113 H113 1.0000 . ?
C114 H11J 0.9800 . ?
C114 H11K 0.9800 . ?
C114 H11L 0.9800 . ?
C115 H11M 0.9800 . ?
C115 H11N 0.9800 . ?
C115 H11O 0.9800 . ?
C116 C121 1.406(4) . ?
C116 C117 1.412(4) . ?
C117 C118 1.395(5) . ?
C117 C122 1.511(5) . ?
C118 C119 1.384(6) . ?
C118 H118 0.9500 . ?
C119 C120 1.375(5) . ?
C119 H119 0.9500 . ?
C120 C121 1.399(4) . ?
C120 H120 0.9500 . ?
C121 C125 1.516(5) . ?
C122 C124 1.531(5) . ?
C122 C123 1.533(5) . ?
C122 H122 1.0000 . ?
C123 H12D 0.9800 . ?
C123 H12E 0.9800 . ?
C123 H12F 0.9800 . ?
C124 H12G 0.9800 . ?
C124 H12H 0.9800 . ?
C124 H12I 0.9800 . ?
C125 C127 1.529(6) . ?
C125 C126 1.542(6) . ?
C125 H125 1.0000 . ?
C126 H12J 0.9800 . ?
C126 H12K 0.9800 . ?
C126 H12L 0.9800 . ?
C127 H12M 0.9800 . ?
C127 H12N 0.9800 . ?
C127 H12O 0.9800 . ?
C130 C129 1.395(4) . ?
C130 C132 1.509(4) . ?
C129 C128 1.393(4) . ?
C129 H129 0.9500 . ?
C128 C131 1.510(4) . ?
C131 H13A 0.9800 . ?
C131 H13B 0.9800 . ?
C131 H13C 0.9800 . ?
C132 H13D 0.9800 . ?
C132 H13E 0.9800 . ?
C132 H13F 0.9800 . ?
C133 C134 1.406(5) . ?
C133 C138 1.408(4) . ?
C134 C135 1.398(4) . ?
C134 C139 1.519(5) . ?
C135 C136 1.375(5) . ?
C135 H135 0.9500 . ?
C136 C137 1.376(6) . ?
C136 H136 0.9500 . ?
C137 C138 1.394(4) . ?
C137 H137 0.9500 . ?
C138 C142 1.508(5) . ?
C139 C140 1.523(7) . ?
C139 C141 1.528(6) . ?
C139 H139 1.0000 . ?
C140 H14D 0.9800 . ?
C140 H14E 0.9800 . ?
C140 H14F 0.9800 . ?
C141 H14G 0.9800 . ?
C141 H14H 0.9800 . ?
C141 H14I 0.9800 . ?
C142 C143 1.515(5) . ?
C142 C144 1.533(5) . ?
C142 H142 1.0000 . ?
C143 H14J 0.9800 . ?
C143 H14K 0.9800 . ?
C143 H14L 0.9800 . ?
C144 H14M 0.9800 . ?
C144 H14N 0.9800 . ?
C144 H14O 0.9800 . ?
C145 C150 1.405(4) . ?
C145 C146 1.410(4) . ?
C146 C147 1.393(4) . ?
C146 C151 1.513(5) . ?
C147 C148 1.369(5) . ?
C147 H147 0.9500 . ?
C148 C149 1.380(5) . ?
C148 H148 0.9500 . ?
C149 C150 1.400(4) . ?
C149 H149 0.9500 . ?
C150 C154 1.512(4) . ?
C151 C152 1.519(8) . ?
C151 C153 1.531(7) . ?
C151 H151 1.0000 . ?
C152 H15D 0.9800 . ?
C152 H15E 0.9800 . ?
C152 H15F 0.9800 . ?
C153 H15G 0.9800 . ?
C153 H15H 0.9800 . ?
C153 H15I 0.9800 . ?
C154 C155 1.529(5) . ?
C154 C156 1.538(5) . ?
C154 H154 1.0000 . ?
C155 H15J 0.9800 . ?
C155 H15K 0.9800 . ?
C155 H15L 0.9800 . ?
C156 H15M 0.9800 . ?
C156 H15N 0.9800 . ?
C156 H15O 0.9800 . ?
C1R C2R 1.472(15) . ?
C1R H1R1 0.9800 . ?
C1R H1R2 0.9800 . ?
C1R H1R3 0.9800 . ?
C2R C3R 1.368(5) . ?
C2R C7R 1.368(5) . ?
C3R C4R 1.368(5) . ?
C3R H3R 0.9500 . ?
C4R C5R 1.368(5) . ?
C4R H4R 0.9500 . ?
C5R C6R 1.368(5) . ?
C5R H5R 0.9500 . ?
C6R C7R 1.368(5) . ?
C6R H6R 0.9500 . ?
C7R H7R 0.9500 . ?
C1S C2S 1.526(14) . ?
C1S H1S1 0.9800 . ?
C1S H1S2 0.9800 . ?
C1S H1S3 0.9800 . ?
C2S C3S 1.370(4) . ?
C2S C7S 1.370(4) . ?
C3S C4S 1.370(4) . ?
C3S H3S 0.9500 . ?
C4S C5S 1.370(4) . ?
C4S H4S 0.9500 . ?
C5S C6S 1.370(4) . ?
C5S H5S 0.9500 . ?
C6S C7S 1.370(4) . ?
C6S H6S 0.9500 . ?
C7S H7S 0.9500 . ?
C1T C2T 1.503(12) . ?
C1T H1T1 0.9800 . ?
C1T H1T2 0.9800 . ?
C1T H1T3 0.9800 . ?
C2T C3T 1.362(3) . ?
C2T C7T 1.362(3) . ?
C3T C4T 1.362(3) . ?
C3T H3T 0.9500 . ?
C4T C5T 1.362(3) . ?
C4T H4T 0.9500 . ?
C5T C6T 1.362(3) . ?
C5T H5T 0.9500 . ?
C6T C7T 1.362(3) . ?
C6T H6T 0.9500 . ?
C7T H7T 0.9500 . ?
